data_7235283
loop_
_publ_author_name
'Canaj, Angelos B.'
'Nodaraki, Lydia E.'
'Philippidis, Aggelos'
'Tzimopoulos, Demetrios I.'
'Fotopoulou, Eirini'
'Siczek, Milosz'
'Lis, Tadeusz'
'Milios, Constantinos J.'

_publ_section_title
;
 An indeno-quinoxaline based oxime ligand for the synthesis of polynuclear
 Ni(ii) clusters
;
_journal_issue 32
_journal_name_full 'RSC Advances'
_journal_page_first 13214
_journal_paper_doi 10.1039/c3ra41455h
_journal_volume 3
_journal_year 2013
_chemical_formula_moiety 'C135 H97 N27 Ni8 O17, 2(Cl O4), 0.75 (C H4 O), 4.2(H2 O)'
_chemical_formula_sum 'C135.75 H108.4 Cl2 N27 Ni8 O29.95'
_chemical_formula_weight 3137.67
_space_group_IT_number 2
_space_group_name_Hall '-P 1'
_space_group_name_H-M_alt 'P -1'
_symmetry_cell_setting triclinic
_symmetry_space_group_name_Hall '-P 1'
_symmetry_space_group_name_H-M 'P -1'
_atom_sites_solution_hydrogens geom
_atom_sites_solution_primary direct
_atom_sites_solution_secondary difmap
_audit_creation_method SHELXL-97
_cell_angle_alpha 81.07(3)
_cell_angle_beta 82.32(3)
_cell_angle_gamma 83.47(3)
_cell_formula_units_Z 2
_cell_length_a 17.608(5)
_cell_length_b 18.430(5)
_cell_length_c 21.084(6)
_cell_measurement_reflns_used 13022
_cell_measurement_temperature 100(2)
_cell_measurement_theta_max 28.06
_cell_measurement_theta_min 3.0
_cell_volume 6668(3)
_computing_cell_refinement 'CrysAlis RED, Oxford Diffraction Ltd.,2008'
_computing_data_collection 'CrysAlis CCD, Oxford Diffraction Ltd.,2008'
_computing_data_reduction 'CrysAlis RED, Oxford Diffraction Ltd.,2008'
_computing_structure_refinement 'SHELXL-97 (Sheldrick, 1997)'
_computing_structure_solution 'SHELXS-97 (Sheldrick, 1990)'
_diffrn_ambient_temperature 100(2)
_diffrn_measured_fraction_theta_full 0.993
_diffrn_measured_fraction_theta_max 0.968
_diffrn_measurement_device_type KM4CCD
_diffrn_measurement_method /w
_diffrn_radiation_monochromator graphite
_diffrn_radiation_source 'fine-focus sealed tube'
_diffrn_radiation_type MoK\a
_diffrn_radiation_wavelength 0.71073
_diffrn_reflns_av_R_equivalents 0.0751
_diffrn_reflns_av_sigmaI/netI 0.1888
_diffrn_reflns_limit_h_max 23
_diffrn_reflns_limit_h_min -23
_diffrn_reflns_limit_k_max 19
_diffrn_reflns_limit_k_min -24
_diffrn_reflns_limit_l_max 27
_diffrn_reflns_limit_l_min -27
_diffrn_reflns_number 66472
_diffrn_reflns_theta_full 26.50
_diffrn_reflns_theta_max 28.06
_diffrn_reflns_theta_min 2.83
_exptl_absorpt_coefficient_mu 1.231
_exptl_absorpt_correction_T_max 0.902
_exptl_absorpt_correction_T_min 0.767
_exptl_absorpt_correction_type analytical
_exptl_absorpt_process_details
;
CrysAlis RED, Oxford Diffraction Ltd.,
Version 1.171.33.66 (release 28-04-2010 CrysAlis171 .NET)
(compiled Apr 28 2010,14:27:37)
Analytical numeric absorption correction using a multifaceted crystal
model based on expressions derived by R.C. Clark & J.S. Reid.
(Clark, R. C. & Reid, J. S. (1995). Acta Cryst. A51, 887-897)
;
_exptl_crystal_colour 'dark orange'
_exptl_crystal_density_diffrn 1.563
_exptl_crystal_density_method 'not measured'
_exptl_crystal_description block
_exptl_crystal_F_000 3219
_exptl_crystal_size_max 0.25
_exptl_crystal_size_mid 0.17
_exptl_crystal_size_min 0.10
_refine_diff_density_max 0.895
_refine_diff_density_min -0.611
_refine_diff_density_rms 0.094
_refine_ls_extinction_method none
_refine_ls_goodness_of_fit_ref 1.019
_refine_ls_hydrogen_treatment constr
_refine_ls_matrix_type full
_refine_ls_number_parameters 1927
_refine_ls_number_reflns 31375
_refine_ls_number_restraints 165
_refine_ls_restrained_S_all 1.017
_refine_ls_R_factor_all 0.1740
_refine_ls_R_factor_gt 0.0613
_refine_ls_shift/su_max 0.005
_refine_ls_shift/su_mean 0.000
_refine_ls_structure_factor_coef Fsqd
_refine_ls_weighting_details 'calc w=1/[\s^2^(Fo^2^)+(0.0200P)^2^] where P=(Fo^2^+2Fc^2^)/3'
_refine_ls_weighting_scheme calc
_refine_ls_wR_factor_gt 0.0903
_refine_ls_wR_factor_ref 0.1021
_reflns_number_gt 12604
_reflns_number_total 31375
_reflns_threshold_expression >2sigma(I)
_cod_data_source_file c3ra41455h.cif
_cod_data_source_block at585ca
_cod_original_sg_symbol_Hall -p1
_cod_original_sg_symbol_H-M p-1
_cod_original_formula_sum 'C135.75 H108.40 Cl2 N27 Ni8 O29.95'
_cod_database_code 7235283

loop_
_symmetry_equiv_pos_as_xyz
'x, y, z'
'-x, -y, -z'

loop_
_atom_site_label
_atom_site_type_symbol
_atom_site_fract_x
_atom_site_fract_y
_atom_site_fract_z
_atom_site_U_iso_or_equiv
_atom_site_adp_type
_atom_site_occupancy
_atom_site_symmetry_multiplicity
_atom_site_calc_flag
_atom_site_refinement_flags
_atom_site_disorder_assembly
_atom_site_disorder_group
Ni1 Ni 0.22823(4) 0.29957(3) 0.20392(3) 0.02685(17) Uani 1 1 d . A .
Ni2 Ni 0.29930(3) 0.42496(3) 0.23928(3) 0.02919(17) Uani 1 1 d . A .
Ni3 Ni 0.24004(4) 0.33044(4) 0.05323(3) 0.03203(18) Uani 1 1 d . . .
Ni4 Ni 0.15630(4) 0.17828(3) 0.14846(3) 0.03083(17) Uani 1 1 d . . .
Ni5 Ni 0.22766(3) 0.31306(3) 0.34921(3) 0.02520(16) Uani 1 1 d . A .
Ni6 Ni 0.14891(3) 0.18616(3) 0.33327(3) 0.02702(16) Uani 1 1 d . A .
Ni7 Ni 0.20908(4) 0.28450(4) 0.49875(3) 0.02798(17) Uani 1 1 d . . .
Ni8 Ni 0.29682(4) 0.43597(3) 0.40297(3) 0.02740(17) Uani 1 1 d . A .
O11 O 0.24532(16) 0.20142(16) 0.38170(14) 0.0260(8) Uani 1 1 d . . .
N11 N 0.2331(2) 0.1857(2) 0.44935(18) 0.0278(10) Uani 1 1 d . . .
N21 N 0.1983(2) 0.1102(2) 0.5835(2) 0.0385(11) Uani 1 1 d . . .
N31 N 0.3095(3) -0.0155(2) 0.6083(2) 0.0525(13) Uani 1 1 d . . .
C11 C 0.1956(3) 0.0656(3) 0.6434(3) 0.0417(14) Uani 1 1 d . . .
C21 C 0.1352(3) 0.0798(3) 0.6920(3) 0.0550(17) Uani 1 1 d . . .
H21 H 0.0972 0.1198 0.6834 0.066 Uiso 1 1 calc R . .
C31 C 0.1300(4) 0.0376(4) 0.7507(3) 0.071(2) Uani 1 1 d . . .
H31 H 0.0887 0.0472 0.7831 0.085 Uiso 1 1 calc R . .
C41 C 0.1875(5) -0.0208(4) 0.7624(3) 0.086(2) Uani 1 1 d . . .
H41 H 0.1855 -0.0496 0.8040 0.103 Uiso 1 1 calc R . .
C51 C 0.2456(4) -0.0376(4) 0.7163(3) 0.071(2) Uani 1 1 d . . .
H51 H 0.2824 -0.0785 0.7256 0.086 Uiso 1 1 calc R . .
C61 C 0.2516(4) 0.0051(3) 0.6551(3) 0.0524(16) Uani 1 1 d . . .
C71 C 0.3106(3) 0.0293(3) 0.5526(3) 0.0382(14) Uani 1 1 d . . .
C81 C 0.3611(3) 0.0227(3) 0.4925(3) 0.0398(14) Uani 1 1 d . . .
C91 C 0.4242(3) -0.0275(3) 0.4795(3) 0.0522(16) Uani 1 1 d . . .
H91 H 0.4388 -0.0666 0.5119 0.063 Uiso 1 1 calc R . .
C101 C 0.4655(3) -0.0197(3) 0.4186(3) 0.0572(18) Uani 1 1 d . . .
H101 H 0.5077 -0.0545 0.4081 0.069 Uiso 1 1 calc R . .
C111 C 0.4444(3) 0.0400(3) 0.3727(3) 0.0451(15) Uani 1 1 d . . .
H111 H 0.4750 0.0468 0.3319 0.054 Uiso 1 1 calc R . .
C121 C 0.3809(3) 0.0893(3) 0.3845(2) 0.0385(14) Uani 1 1 d . . .
H121 H 0.3666 0.1285 0.3520 0.046 Uiso 1 1 calc R . .
C131 C 0.3389(3) 0.0801(3) 0.4449(3) 0.0336(13) Uani 1 1 d . . .
C141 C 0.2723(3) 0.1260(3) 0.4731(2) 0.0311(13) Uani 1 1 d . . .
C151 C 0.2559(3) 0.0916(3) 0.5406(2) 0.0320(13) Uani 1 1 d . . .
O12 O 0.16027(19) 0.29127(18) 0.13085(15) 0.0359(9) Uani 1 1 d . A .
N12 N 0.0883(2) 0.3257(2) 0.1437(2) 0.0416(12) Uani 1 1 d . . .
N22 N 0.1534(3) 0.3579(2) -0.0064(2) 0.0395(12) Uani 1 1 d . A .
N32 N 0.0201(3) 0.4148(2) -0.0721(2) 0.0483(13) Uani 1 1 d . . .
C12 C 0.1578(4) 0.3702(3) -0.0722(3) 0.0501(16) Uani 1 1 d . . .
C22 C 0.2273(4) 0.3539(4) -0.1102(3) 0.073(2) Uani 1 1 d . A .
H22 H 0.2711 0.3333 -0.0894 0.087 Uiso 1 1 calc R . .
C32 C 0.2340(4) 0.3666(4) -0.1758(3) 0.085(2) Uani 1 1 d . . .
H32 H 0.2824 0.3577 -0.2005 0.102 Uiso 1 1 calc R A .
C42 C 0.1676(5) 0.3932(4) -0.2066(3) 0.092(3) Uani 1 1 d . A .
H42 H 0.1721 0.4013 -0.2525 0.111 Uiso 1 1 calc R . .
C52 C 0.0968(4) 0.4079(4) -0.1726(3) 0.071(2) Uani 1 1 d . . .
H52 H 0.0530 0.4246 -0.1946 0.085 Uiso 1 1 calc R A .
C62 C 0.0902(4) 0.3980(3) -0.1048(3) 0.0525(17) Uani 1 1 d . A .
C72 C 0.0167(3) 0.4022(3) -0.0083(3) 0.0404(14) Uani 1 1 d . A .
C82 C -0.0477(3) 0.4148(3) 0.0390(3) 0.0414(14) Uani 1 1 d . A .
C92 C -0.1222(3) 0.4433(3) 0.0335(3) 0.0518(16) Uani 1 1 d . . .
H92 H -0.1388 0.4589 -0.0079 0.062 Uiso 1 1 calc R . .
C102 C -0.1731(3) 0.4491(3) 0.0891(3) 0.0607(18) Uani 1 1 d . . .
H102 H -0.2241 0.4712 0.0856 0.073 Uiso 1 1 calc R . .
C112 C -0.1507(4) 0.4232(4) 0.1492(3) 0.072(2) Uani 1 1 d . . .
H112 H -0.1876 0.4242 0.1864 0.087 Uiso 1 1 calc R . .
C122 C -0.0759(3) 0.3961(3) 0.1567(3) 0.0561(17) Uani 1 1 d . A .
H122 H -0.0605 0.3804 0.1985 0.067 Uiso 1 1 calc R . .
C132 C -0.0233(3) 0.3921(3) 0.1013(3) 0.0425(15) Uani 1 1 d . . .
C142 C 0.0583(3) 0.3610(3) 0.0938(3) 0.0402(15) Uani 1 1 d . A .
C152 C 0.0848(3) 0.3722(3) 0.0240(3) 0.0398(15) Uani 1 1 d . . .
O13 O 0.05960(17) 0.17083(17) 0.28930(14) 0.0312(8) Uani 1 1 d D . .
N13 N 0.0642(2) 0.1775(2) 0.22464(19) 0.0320(11) Uani 1 1 d D A .
N23 N 0.0591(2) 0.1862(2) 0.08984(19) 0.0366(11) Uani 1 1 d D A .
N33 N -0.0976(3) 0.2168(2) 0.0586(2) 0.0478(13) Uani 1 1 d D . .
C13 C 0.0426(3) 0.1950(3) 0.0266(2) 0.0423(15) Uani 1 1 d D . .
C23 C 0.1021(4) 0.1900(3) -0.0243(3) 0.0582(18) Uani 1 1 d D A .
H23 H 0.1540 0.1807 -0.0151 0.070 Uiso 1 1 calc R . .
C33 C 0.0862(4) 0.1985(4) -0.0871(3) 0.077(2) Uani 1 1 d D . .
H33 H 0.1272 0.1942 -0.1209 0.093 Uiso 1 1 calc R A .
C43 C 0.0107(5) 0.2133(4) -0.1020(3) 0.088(3) Uani 1 1 d D A .
H43 H 0.0006 0.2196 -0.1457 0.105 Uiso 1 1 calc R . .
C53 C -0.0489(4) 0.2186(4) -0.0535(3) 0.072(2) Uani 1 1 d D . .
H53 H -0.1003 0.2282 -0.0640 0.087 Uiso 1 1 calc R A .
C63 C -0.0350(4) 0.2100(3) 0.0127(3) 0.0512(17) Uani 1 1 d D A .
C73 C -0.0791(3) 0.2082(3) 0.1182(3) 0.0438(15) Uani 1 1 d D . .
C83 C -0.1284(3) 0.2121(3) 0.1791(3) 0.0446(15) Uani 1 1 d D . .
C93 C -0.2077(3) 0.2290(3) 0.1918(3) 0.0580(18) Uani 1 1 d D . .
H93 H -0.2395 0.2385 0.1579 0.070 Uiso 1 1 calc R . .
C103 C -0.2380(3) 0.2314(4) 0.2551(3) 0.069(2) Uani 1 1 d D . .
H103 H -0.2919 0.2425 0.2649 0.083 Uiso 1 1 calc R . .
C113 C -0.1921(3) 0.2180(3) 0.3050(3) 0.0601(18) Uani 1 1 d D . .
H113 H -0.2146 0.2204 0.3482 0.072 Uiso 1 1 calc R . .
C123 C -0.1142(3) 0.2013(3) 0.2921(3) 0.0439(15) Uani 1 1 d D . .
H123 H -0.0827 0.1922 0.3262 0.053 Uiso 1 1 calc R . .
C133 C -0.0822(3) 0.1978(3) 0.2303(2) 0.0355(13) Uani 1 1 d D A .
C143 C -0.0027(3) 0.1870(3) 0.2019(2) 0.0323(13) Uani 1 1 d D . .
C153 C -0.0022(3) 0.1928(3) 0.1328(2) 0.0317(13) Uani 1 1 d D A .
O14 O 0.24499(17) 0.18748(17) 0.20345(14) 0.0299(8) Uani 1 1 d . A .
N14 N 0.2251(2) 0.1500(2) 0.26281(18) 0.0271(10) Uani 1 1 d . . .
N24 N 0.1739(2) 0.0684(2) 0.3770(2) 0.0313(10) Uani 1 1 d . . .
N34 N 0.2553(2) -0.0769(2) 0.3961(2) 0.0425(12) Uani 1 1 d . A .
C14 C 0.1554(3) 0.0190(3) 0.4325(2) 0.0319(13) Uani 1 1 d . A .
C24 C 0.0987(3) 0.0415(3) 0.4797(2) 0.0377(14) Uani 1 1 d . . .
H24 H 0.0725 0.0896 0.4740 0.045 Uiso 1 1 calc R A .
C34 C 0.0812(3) -0.0069(3) 0.5347(3) 0.0507(16) Uani 1 1 d . A .
H34 H 0.0439 0.0088 0.5680 0.061 Uiso 1 1 calc R . .
C44 C 0.1167(3) -0.0779(4) 0.5427(3) 0.067(2) Uani 1 1 d . . .
H44 H 0.1022 -0.1112 0.5804 0.081 Uiso 1 1 calc R A .
C54 C 0.1724(3) -0.1002(3) 0.4966(3) 0.0597(19) Uani 1 1 d . A .
H54 H 0.1966 -0.1492 0.5028 0.072 Uiso 1 1 calc R . .
C64 C 0.1951(3) -0.0526(3) 0.4400(3) 0.0406(14) Uani 1 1 d . . .
C74 C 0.2727(3) -0.0277(3) 0.3464(3) 0.0322(13) Uani 1 1 d . . .
C84 C 0.3305(3) -0.0304(3) 0.2899(3) 0.0407(14) Uani 1 1 d . A .
C94 C 0.3903(3) -0.0833(3) 0.2776(3) 0.0525(16) Uani 1 1 d . . .
H94 H 0.3973 -0.1272 0.3072 0.063 Uiso 1 1 calc R A .
C104 C 0.4399(4) -0.0711(3) 0.2212(3) 0.073(2) Uani 1 1 d . A .
H104 H 0.4792 -0.1084 0.2104 0.087 Uiso 1 1 calc R . .
C114 C 0.4325(4) -0.0039(4) 0.1799(3) 0.083(2) Uani 1 1 d . . .
H114 H 0.4686 0.0047 0.1425 0.099 Uiso 1 1 calc R A .
C124 C 0.3733(3) 0.0502(3) 0.1928(3) 0.0590(18) Uani 1 1 d . A .
H124 H 0.3680 0.0954 0.1643 0.071 Uiso 1 1 calc R . .
C134 C 0.3225(3) 0.0369(3) 0.2477(3) 0.0409(14) Uani 1 1 d . . .
C144 C 0.2598(3) 0.0841(3) 0.2754(2) 0.0322(13) Uani 1 1 d . A .
C154 C 0.2294(3) 0.0435(3) 0.3378(2) 0.0286(12) Uani 1 1 d . A .
O16 O 0.29292(18) 0.32120(18) 0.42453(15) 0.0329(9) Uani 1 1 d . . .
N26 N 0.2953(2) 0.2522(2) 0.56114(19) 0.0325(11) Uani 1 1 d . . .
N16 N 0.3668(2) 0.2898(2) 0.4134(2) 0.0369(11) Uani 1 1 d . . .
N36 N 0.4232(3) 0.1966(2) 0.6319(2) 0.0455(12) Uani 1 1 d . . .
C16 C 0.2868(3) 0.2372(3) 0.6286(3) 0.0391(14) Uani 1 1 d . . .
C26 C 0.2151(3) 0.2531(3) 0.6638(3) 0.0507(16) Uani 1 1 d . . .
H26 H 0.1731 0.2764 0.6419 0.061 Uiso 1 1 calc R . .
C36 C 0.2056(4) 0.2352(4) 0.7291(3) 0.072(2) Uani 1 1 d . . .
H36 H 0.1566 0.2453 0.7527 0.087 Uiso 1 1 calc R . .
C46 C 0.2673(4) 0.2022(4) 0.7620(3) 0.077(2) Uani 1 1 d . . .
H46 H 0.2597 0.1884 0.8076 0.093 Uiso 1 1 calc R . .
C56 C 0.3383(4) 0.1898(4) 0.7290(3) 0.069(2) Uani 1 1 d . . .
H56 H 0.3804 0.1692 0.7520 0.083 Uiso 1 1 calc R . .
C66 C 0.3503(3) 0.2067(3) 0.6618(3) 0.0480(16) Uani 1 1 d . . .
C76 C 0.4292(3) 0.2166(3) 0.5693(3) 0.0391(14) Uani 1 1 d . . .
C86 C 0.4992(3) 0.2157(3) 0.5232(3) 0.0413(15) Uani 1 1 d . . .
C96 C 0.5763(3) 0.2038(3) 0.5334(3) 0.0602(18) Uani 1 1 d . . .
H96 H 0.5911 0.1925 0.5758 0.072 Uiso 1 1 calc R . .
C106 C 0.6303(3) 0.2090(4) 0.4799(3) 0.076(2) Uani 1 1 d . . .
H106 H 0.6834 0.2023 0.4858 0.091 Uiso 1 1 calc R . .
C116 C 0.6100(4) 0.2235(4) 0.4178(3) 0.075(2) Uani 1 1 d . . .
H116 H 0.6490 0.2248 0.3820 0.089 Uiso 1 1 calc R . .
C126 C 0.5334(3) 0.2362(3) 0.4071(3) 0.0544(17) Uani 1 1 d . . .
H126 H 0.5193 0.2460 0.3644 0.065 Uiso 1 1 calc R . .
C136 C 0.4783(3) 0.2342(3) 0.4600(3) 0.0383(14) Uani 1 1 d . . .
C146 C 0.3956(3) 0.2555(3) 0.4649(2) 0.0299(13) Uani 1 1 d . . .
C156 C 0.3655(3) 0.2431(3) 0.5331(2) 0.0307(13) Uani 1 1 d . . .
O17 O 0.39589(17) 0.44082(18) 0.27160(15) 0.0325(9) Uani 1 1 d . . .
N17 N 0.3929(2) 0.4373(2) 0.33559(19) 0.0316(11) Uani 1 1 d . . .
N27 N 0.3931(2) 0.4265(2) 0.47008(19) 0.0311(11) Uani 1 1 d . . .
N37 N 0.5493(2) 0.4046(2) 0.5048(2) 0.0418(12) Uani 1 1 d . . .
C17 C 0.4087(3) 0.4131(3) 0.5339(2) 0.0368(14) Uani 1 1 d . . .
C27 C 0.3481(3) 0.4095(3) 0.5849(3) 0.0414(15) Uani 1 1 d . . .
H27 H 0.2964 0.4175 0.5751 0.050 Uiso 1 1 calc R . .
C37 C 0.3619(3) 0.3947(3) 0.6483(3) 0.0502(16) Uani 1 1 d . . .
H37 H 0.3201 0.3927 0.6817 0.060 Uiso 1 1 calc R . .
C47 C 0.4379(4) 0.3825(3) 0.6638(3) 0.0494(16) Uani 1 1 d . . .
H47 H 0.4474 0.3713 0.7077 0.059 Uiso 1 1 calc R . .
C57 C 0.4975(3) 0.3866(3) 0.6158(3) 0.0459(16) Uani 1 1 d . . .
H57 H 0.5488 0.3788 0.6267 0.055 Uiso 1 1 calc R . .
C67 C 0.4853(3) 0.4022(3) 0.5506(3) 0.0414(15) Uani 1 1 d . . .
C77 C 0.5335(3) 0.4162(3) 0.4451(3) 0.0356(14) Uani 1 1 d . . .
C87 C 0.5835(3) 0.4201(3) 0.3846(3) 0.0399(14) Uani 1 1 d . . .
C97 C 0.6631(3) 0.4131(3) 0.3728(3) 0.0544(17) Uani 1 1 d . . .
H97 H 0.6931 0.4044 0.4080 0.065 Uiso 1 1 calc R . .
C107 C 0.6982(3) 0.4186(4) 0.3110(3) 0.077(2) Uani 1 1 d . . .
H107 H 0.7528 0.4168 0.3030 0.092 Uiso 1 1 calc R . .
C117 C 0.6545(3) 0.4271(4) 0.2589(3) 0.085(2) Uani 1 1 d . . .
H117 H 0.6799 0.4280 0.2161 0.102 Uiso 1 1 calc R . .
C127 C 0.5745(3) 0.4343(3) 0.2691(3) 0.0610(19) Uani 1 1 d . . .
H127 H 0.5448 0.4423 0.2338 0.073 Uiso 1 1 calc R . .
C137 C 0.5392(3) 0.4294(3) 0.3325(3) 0.0464(15) Uani 1 1 d . . .
C147 C 0.4584(3) 0.4339(3) 0.3593(2) 0.0323(13) Uani 1 1 d . . .
C157 C 0.4557(3) 0.4258(3) 0.4291(2) 0.0316(13) Uani 1 1 d . . .
O18 O 0.18857(17) 0.38334(18) 0.52700(14) 0.0304(8) Uani 1 1 d . . .
N18 N 0.2145(2) 0.4391(2) 0.48499(19) 0.0287(10) Uani 1 1 d . . .
N28 N 0.2759(2) 0.5527(2) 0.40047(19) 0.0272(10) Uani 1 1 d . . .
N38 N 0.2316(2) 0.6946(2) 0.4447(2) 0.0383(11) Uani 1 1 d . . .
C18 C 0.2950(3) 0.6186(3) 0.3615(3) 0.0308(13) Uani 1 1 d . . .
C28 C 0.3363(3) 0.6156(3) 0.3006(2) 0.0327(13) Uani 1 1 d . . .
H28 H 0.3543 0.5693 0.2869 0.039 Uiso 1 1 calc R . .
C38 C 0.3508(3) 0.6788(3) 0.2611(3) 0.0411(14) Uani 1 1 d . . .
H38 H 0.3778 0.6765 0.2192 0.049 Uiso 1 1 calc R . .
C48 C 0.3270(3) 0.7462(3) 0.2808(3) 0.0514(17) Uani 1 1 d . . .
H48 H 0.3368 0.7901 0.2521 0.062 Uiso 1 1 calc R . .
C58 C 0.2889(3) 0.7509(3) 0.3422(3) 0.0489(16) Uani 1 1 d . . .
H58 H 0.2742 0.7978 0.3558 0.059 Uiso 1 1 calc R . .
C68 C 0.2719(3) 0.6861(3) 0.3844(3) 0.0354(14) Uani 1 1 d . . .
C78 C 0.2134(3) 0.6313(3) 0.4784(3) 0.0331(13) Uani 1 1 d . . .
C88 C 0.1705(3) 0.6150(3) 0.5435(2) 0.0301(13) Uani 1 1 d . . .
C98 C 0.1405(3) 0.6600(3) 0.5890(3) 0.0412(14) Uani 1 1 d . . .
H98 H 0.1474 0.7112 0.5815 0.049 Uiso 1 1 calc R . .
C108 C 0.1001(3) 0.6294(3) 0.6457(3) 0.0506(16) Uani 1 1 d . . .
H108 H 0.0801 0.6600 0.6775 0.061 Uiso 1 1 calc R . .
C118 C 0.0881(3) 0.5548(3) 0.6573(3) 0.0455(15) Uani 1 1 d . . .
H118 H 0.0585 0.5354 0.6960 0.055 Uiso 1 1 calc R . .
C128 C 0.1194(3) 0.5092(3) 0.6124(3) 0.0390(14) Uani 1 1 d . . .
H128 H 0.1125 0.4580 0.6203 0.047 Uiso 1 1 calc R . .
C138 C 0.1608(3) 0.5390(3) 0.5556(2) 0.0294(13) Uani 1 1 d . . .
C148 C 0.2010(3) 0.5045(3) 0.5015(2) 0.0299(13) Uani 1 1 d . . .
C158 C 0.2327(3) 0.5630(3) 0.4553(2) 0.0308(13) Uani 1 1 d . . .
N1A N 0.3436(2) 0.3639(2) 0.00130(19) 0.0449(12) Uani 1 1 d . A .
H1A1 H 0.3591 0.3356 -0.0312 0.054 Uiso 1 1 calc R . .
H1A2 H 0.3363 0.4124 -0.0172 0.054 Uiso 1 1 calc R . .
O1A O 0.30889(19) 0.31001(19) 0.12743(15) 0.0353(9) Uani 1 1 d . A .
O2A O 0.37153(19) 0.4040(2) 0.15158(16) 0.0396(10) Uani 1 1 d . A .
C1A C 0.3589(3) 0.3578(4) 0.1158(3) 0.0460(17) Uani 1 1 d . . .
C2A C 0.4057(3) 0.3551(3) 0.0472(3) 0.0509(17) Uani 1 1 d . A .
C3A C 0.4612(3) 0.4151(3) 0.0285(3) 0.073(2) Uani 1 1 d . . .
H3A1 H 0.4892 0.4103 -0.0143 0.110 Uiso 1 1 calc R A .
H3A2 H 0.4978 0.4097 0.0604 0.110 Uiso 1 1 calc R . .
H3A3 H 0.4320 0.4637 0.0273 0.110 Uiso 1 1 calc R . .
C4A C 0.4475(3) 0.2777(3) 0.0480(3) 0.069(2) Uani 1 1 d . . .
H4A1 H 0.4099 0.2410 0.0595 0.104 Uiso 1 1 calc R A .
H4A2 H 0.4844 0.2697 0.0799 0.104 Uiso 1 1 calc R . .
H4A3 H 0.4750 0.2727 0.0051 0.104 Uiso 1 1 calc R . .
N1B N 0.1051(2) 0.2553(2) 0.54950(17) 0.0291(10) Uani 1 1 d . A .
H1B1 H 0.1089 0.2055 0.5641 0.035 Uiso 1 1 calc R . .
H1B2 H 0.0935 0.2800 0.5848 0.035 Uiso 1 1 calc R . .
O1B O 0.13922(17) 0.31233(17) 0.42329(14) 0.0264(8) Uani 1 1 d . . .
O2B O 0.07269(17) 0.22112(17) 0.40737(14) 0.0267(8) Uani 1 1 d . . .
C1B C 0.0861(3) 0.2679(3) 0.4401(2) 0.0245(12) Uani 1 1 d . A .
C2B C 0.0429(3) 0.2743(3) 0.5065(2) 0.0259(12) Uani 1 1 d . . .
C3B C 0.0119(3) 0.3542(3) 0.5090(2) 0.0356(13) Uani 1 1 d . A .
H3B1 H -0.0202 0.3582 0.5502 0.053 Uiso 1 1 calc R . .
H3B2 H -0.0190 0.3714 0.4733 0.053 Uiso 1 1 calc R . .
H3B3 H 0.0550 0.3846 0.5050 0.053 Uiso 1 1 calc R . .
C4B C -0.0202(3) 0.2226(3) 0.5261(2) 0.0362(13) Uani 1 1 d . A .
H4B1 H 0.0017 0.1717 0.5231 0.054 Uiso 1 1 calc R . .
H4B2 H -0.0602 0.2361 0.4971 0.054 Uiso 1 1 calc R . .
H4B3 H -0.0427 0.2266 0.5706 0.054 Uiso 1 1 calc R . .
N1C N 0.2763(2) 0.5338(2) 0.19417(19) 0.0407(12) Uani 1 1 d . . .
H1C1 H 0.2488 0.5616 0.2237 0.049 Uiso 1 1 calc R . .
H1C2 H 0.3219 0.5541 0.1798 0.049 Uiso 1 1 calc R . .
O1C O 0.20930(17) 0.41286(17) 0.18853(14) 0.0289(8) Uani 1 1 d . A .
O2C O 0.21340(18) 0.43740(18) 0.08065(15) 0.0346(9) Uani 1 1 d . A .
C1C C 0.2171(3) 0.4559(3) 0.1339(3) 0.0314(13) Uani 1 1 d . . .
C2C C 0.2313(3) 0.5359(3) 0.1383(2) 0.0402(14) Uani 1 1 d . A .
C3C C 0.1533(3) 0.5781(3) 0.1528(2) 0.0524(16) Uani 1 1 d . . .
H3C1 H 0.1277 0.5557 0.1942 0.079 Uiso 1 1 calc R A .
H3C2 H 0.1216 0.5764 0.1183 0.079 Uiso 1 1 calc R . .
H3C3 H 0.1602 0.6296 0.1553 0.079 Uiso 1 1 calc R . .
C4C C 0.2763(3) 0.5721(3) 0.0774(2) 0.0530(16) Uani 1 1 d . . .
H4C1 H 0.2803 0.6238 0.0812 0.080 Uiso 1 1 calc R A .
H4C2 H 0.2496 0.5696 0.0400 0.080 Uiso 1 1 calc R . .
H4C3 H 0.3279 0.5461 0.0717 0.080 Uiso 1 1 calc R . .
O10 O 0.2801(7) 0.2256(6) 0.0337(5) 0.023(3) Uiso 0.364(4) 1 d PD A -1
N10 N 0.2477(11) 0.1727(7) 0.0730(8) 0.028(7) Uiso 0.364(4) 1 d PD A -1
N20 N 0.1850(10) 0.0579(8) 0.1607(8) 0.029(7) Uiso 0.364(4) 1 d PD A -1
N30 N 0.2602(8) -0.0859(8) 0.1393(7) 0.047(5) Uani 0.364(4) 1 d PD A -1
C10 C 0.1629(11) -0.0064(8) 0.1992(8) 0.028(8) Uiso 0.364(4) 1 d PD A -1
C20 C 0.0961(11) -0.0008(10) 0.2452(9) 0.038(8) Uiso 0.364(4) 1 d PD A -1
H20 H 0.0688 0.0459 0.2501 0.046 Uiso 0.364(4) 1 calc PR A -1
C30 C 0.0714(11) -0.0646(10) 0.2827(9) 0.048(7) Uiso 0.364(4) 1 d PD A -1
H30 H 0.0339 -0.0619 0.3193 0.058 Uiso 0.364(4) 1 calc PR A -1
C40 C 0.1028(11) -0.1321(10) 0.2655(9) 0.042(7) Uiso 0.364(4) 1 d PD A -1
H40 H 0.0889 -0.1756 0.2931 0.051 Uiso 0.364(4) 1 calc PR A -1
C50 C 0.1531(10) -0.1395(8) 0.2105(8) 0.040(6) Uiso 0.364(4) 1 d PD A -1
H50 H 0.1580 -0.1823 0.1897 0.048 Uiso 0.364(4) 1 calc PR A -1
C60 C 0.1985(9) -0.0775(7) 0.1862(8) 0.033(5) Uiso 0.364(4) 1 d PD A -1
C70 C 0.2783(9) -0.0238(8) 0.1043(7) 0.032(5) Uani 0.364(4) 1 d PD A -1
C80 C 0.3462(8) -0.0087(7) 0.0558(6) 0.040(4) Uani 0.364(4) 1 d PD A -1
C90 C 0.4092(9) -0.0583(9) 0.0383(8) 0.081(7) Uani 0.364(4) 1 d PD A -1
H90 H 0.4126 -0.1092 0.0555 0.097 Uiso 0.364(4) 1 calc PR A -1
C100 C 0.4661(10) -0.0272(8) -0.0059(8) 0.086(8) Uani 0.364(4) 1 d PD A -1
H100 H 0.5082 -0.0589 -0.0222 0.103 Uiso 0.364(4) 1 calc PR A -1
C110 C 0.4646(9) 0.0491(8) -0.0280(8) 0.075(6) Uani 0.364(4) 1 d PD A -1
H110 H 0.5071 0.0678 -0.0558 0.090 Uiso 0.364(4) 1 calc PR A -1
C120 C 0.4033(9) 0.0961(8) -0.0100(7) 0.058(5) Uani 0.364(4) 1 d PD A -1
H120 H 0.4017 0.1472 -0.0264 0.069 Uiso 0.364(4) 1 calc PR A -1
C130 C 0.3434(9) 0.0685(7) 0.0325(8) 0.052(5) Uani 0.364(4) 1 d PD A -1
C140 C 0.2782(9) 0.1045(8) 0.0704(8) 0.036(7) Uani 0.364(4) 1 d PD A -1
C150 C 0.2407(19) 0.0463(8) 0.1145(16) 0.046(12) Uani 0.364(4) 1 d PD A -1
O15 O 0.2598(4) 0.2301(4) 0.0260(3) 0.035(2) Uiso 0.636(4) 1 d PD A 2
N15 N 0.2352(6) 0.1755(5) 0.0683(5) 0.035(4) Uiso 0.636(4) 1 d PD A 2
N25 N 0.1730(6) 0.0600(5) 0.1543(5) 0.036(4) Uiso 0.636(4) 1 d PD A 2
N35 N 0.2286(6) -0.0816(5) 0.1150(4) 0.053(3) Uani 0.636(4) 1 d PD A 2
C15 C 0.1514(7) -0.0048(5) 0.1920(5) 0.034(5) Uiso 0.636(4) 1 d PD A 2
C25 C 0.1077(6) -0.0030(6) 0.2533(5) 0.033(4) Uiso 0.636(4) 1 d PD A 2
H25 H 0.0917 0.0428 0.2686 0.039 Uiso 0.636(4) 1 calc PR A 2
C35 C 0.0885(6) -0.0684(5) 0.2909(5) 0.030(3) Uiso 0.636(4) 1 d PD A 2
H35 H 0.0534 -0.0668 0.3291 0.037 Uiso 0.636(4) 1 calc PR A 2
C45 C 0.1197(6) -0.1362(6) 0.2737(5) 0.040(4) Uiso 0.636(4) 1 d PD A 2
H45 H 0.1048 -0.1803 0.3000 0.048 Uiso 0.636(4) 1 calc PR A 2
C55 C 0.1704(6) -0.1407(5) 0.2207(5) 0.048(4) Uiso 0.636(4) 1 d PD A 2
H55 H 0.1996 -0.1862 0.2144 0.058 Uiso 0.636(4) 1 calc PR A 2
C65 C 0.1805(6) -0.0750(5) 0.1726(5) 0.048(4) Uiso 0.636(4) 1 d PD A 2
C75 C 0.2455(7) -0.0195(5) 0.0805(5) 0.050(3) Uani 0.636(4) 1 d PD A 2
C85 C 0.2943(6) -0.0043(4) 0.0182(4) 0.049(3) Uani 0.636(4) 1 d PD A 2
C95 C 0.3275(6) -0.0505(5) -0.0254(5) 0.082(4) Uani 0.636(4) 1 d PD A 2
H95 H 0.3259 -0.1024 -0.0149 0.098 Uiso 0.636(4) 1 calc PR A 2
C105 C 0.3634(8) -0.0209(6) -0.0846(5) 0.124(6) Uani 0.636(4) 1 d PD A 2
H105 H 0.3850 -0.0522 -0.1154 0.149 Uiso 0.636(4) 1 calc PR A 2
C115 C 0.3677(7) 0.0552(6) -0.0990(4) 0.081(4) Uani 0.636(4) 1 d PD A 2
H115 H 0.3928 0.0746 -0.1398 0.097 Uiso 0.636(4) 1 calc PR A 2
C125 C 0.3371(5) 0.1029(5) -0.0563(4) 0.051(3) Uani 0.636(4) 1 d PD A 2
H125 H 0.3429 0.1541 -0.0661 0.061 Uiso 0.636(4) 1 calc PR A 2
C135 C 0.2973(6) 0.0738(5) 0.0017(4) 0.049(3) Uani 0.636(4) 1 d PD A 2
C145 C 0.2532(7) 0.1075(5) 0.0548(5) 0.035(4) Uani 0.636(4) 1 d PD A 2
C155 C 0.2213(12) 0.0494(5) 0.1023(8) 0.042(7) Uani 0.636(4) 1 d PD A 2
O1M O 0.30302(16) 0.31345(16) 0.26696(14) 0.0239(8) Uani 1 1 d . . .
C1M C 0.3741(3) 0.2705(3) 0.2633(2) 0.0321(13) Uani 1 1 d . . .
H1M1 H 0.3898 0.2567 0.3068 0.048 Uiso 1 1 calc R . .
H1M2 H 0.4129 0.2990 0.2358 0.048 Uiso 1 1 calc R . .
H1M3 H 0.3692 0.2259 0.2449 0.048 Uiso 1 1 calc R . .
O2M O 0.15614(17) 0.29140(17) 0.28749(14) 0.0257(8) Uani 1 1 d . . .
C2M C 0.0815(4) 0.3349(4) 0.2870(3) 0.077(2) Uani 1 1 d . A .
H2M1 H 0.0861 0.3794 0.2552 0.116 Uiso 1 1 calc R . .
H2M2 H 0.0646 0.3489 0.3300 0.116 Uiso 1 1 calc R . .
H2M3 H 0.0438 0.3055 0.2755 0.116 Uiso 1 1 calc R . .
O3M O 0.23243(17) 0.42707(17) 0.33033(14) 0.0280(8) Uani 1 1 d . . .
C3M C 0.1605(3) 0.4726(3) 0.3315(3) 0.0481(15) Uani 1 1 d . A .
H3M1 H 0.1301 0.4616 0.3737 0.072 Uiso 1 1 calc R . .
H3M2 H 0.1319 0.4626 0.2975 0.072 Uiso 1 1 calc R . .
H3M3 H 0.1704 0.5247 0.3241 0.072 Uiso 1 1 calc R . .
Cl1 Cl -0.03061(10) 0.32634(10) 0.70497(7) 0.0561(4) Uani 1 1 d . . .
O1P O 0.0249(3) 0.2773(3) 0.6811(2) 0.119(2) Uani 1 1 d . . .
O2P O -0.0523(4) 0.3019(3) 0.7688(2) 0.143(2) Uani 1 1 d . . .
O3P O -0.0094(3) 0.3986(3) 0.6992(3) 0.141(2) Uani 1 1 d . . .
O4P O -0.0952(3) 0.3304(2) 0.6707(2) 0.0898(15) Uani 1 1 d . . .
Cl2 Cl 0.52933(11) 0.72498(12) 0.14528(8) 0.0742(5) Uani 1 1 d . . .
O5P O 0.5968(2) 0.7376(3) 0.1034(2) 0.1024(17) Uani 1 1 d . . .
O6P O 0.4645(3) 0.7311(5) 0.1125(2) 0.183(4) Uani 1 1 d . . .
O7P O 0.5430(4) 0.6474(3) 0.1744(3) 0.136(2) Uani 1 1 d . . .
O8P O 0.5177(3) 0.7619(3) 0.1990(3) 0.129(2) Uani 1 1 d . . .
O4M O 0.6379(4) 0.3433(4) 0.1054(3) 0.051(2) Uani 0.50 1 d P B 1
H4M H 0.6597 0.3183 0.0768 0.077 Uiso 0.50 1 calc PR B 1
C4M C 0.5999(8) 0.3000(7) 0.1517(6) 0.084(4) Uiso 0.50 1 d P B 1
H4M1 H 0.6316 0.2840 0.1870 0.126 Uiso 0.50 1 calc PR B 1
H4M2 H 0.5878 0.2568 0.1345 0.126 Uiso 0.50 1 calc PR B 1
H4M3 H 0.5520 0.3273 0.1679 0.126 Uiso 0.50 1 calc PR B 1
O5W O 0.5879(13) 0.1879(12) 0.1863(11) 0.087(7) Uiso 0.20 1 d P C 2
C5M C 0.036(2) -0.0241(18) 0.9178(16) 0.120(12) Uiso 0.25 1 d P . .
H5M1 H 0.0554 -0.0511 0.9570 0.180 Uiso 0.25 1 calc PR . .
H5M2 H 0.0704 0.0133 0.8978 0.180 Uiso 0.25 1 calc PR . .
H5M3 H 0.0331 -0.0585 0.8873 0.180 Uiso 0.25 1 calc PR . .
O5M O -0.028(2) 0.006(2) 0.9318(17) 0.244(17) Uiso 0.25 1 d P . .
H5M H -0.0296 0.0511 0.9172 0.365 Uiso 0.25 1 calc PR . .
O1W O 0.4588(3) 0.5372(3) 0.1538(2) 0.1176(19) Uani 1 1 d . . .
H1W H 0.4397 0.5383 0.1181 0.176 Uiso 1 1 d R . .
H2W H 0.4819 0.5764 0.1520 0.176 Uiso 1 1 d R . .
O2W O 0.3012(2) 0.7724(2) 0.08587(19) 0.0788(14) Uani 1 1 d . . .
H4W H 0.2791 0.8040 0.1101 0.118 Uiso 1 1 d R . .
H3W H 0.3499 0.7660 0.0886 0.118 Uiso 1 1 d R . .
O3W O 0.6266(3) 0.4934(3) 0.0944(2) 0.136(2) Uani 1 1 d . . .
H6W H 0.6208 0.4471 0.0965 0.205 Uiso 1 1 d R . .
H5W H 0.5860 0.5144 0.1140 0.205 Uiso 1 1 d R . .
O4W O 0.7362(3) 0.2389(3) 0.0364(2) 0.141(2) Uani 1 1 d . . .
H7W H 0.7485 0.1955 0.0258 0.211 Uiso 1 1 d R . .
H8W H 0.7765 0.2597 0.0354 0.211 Uiso 1 1 d R . .

loop_
_atom_site_aniso_label
_atom_site_aniso_U_11
_atom_site_aniso_U_22
_atom_site_aniso_U_33
_atom_site_aniso_U_23
_atom_site_aniso_U_13
_atom_site_aniso_U_12
Ni1 0.0282(4) 0.0279(4) 0.0227(4) 0.0023(3) -0.0028(3) -0.0037(3)
Ni2 0.0273(4) 0.0309(4) 0.0283(4) 0.0038(3) -0.0067(3) -0.0054(3)
Ni3 0.0338(4) 0.0372(4) 0.0238(4) 0.0000(3) -0.0008(3) -0.0068(4)
Ni4 0.0331(4) 0.0316(4) 0.0268(4) -0.0015(3) -0.0005(3) -0.0059(3)
Ni5 0.0233(4) 0.0281(4) 0.0229(4) 0.0014(3) -0.0040(3) -0.0024(3)
Ni6 0.0258(4) 0.0254(4) 0.0281(4) 0.0024(3) -0.0043(3) -0.0022(3)
Ni7 0.0237(4) 0.0344(4) 0.0247(4) -0.0002(3) -0.0026(3) -0.0036(3)
Ni8 0.0258(4) 0.0299(4) 0.0268(4) -0.0012(3) -0.0074(3) -0.0026(3)
O11 0.0224(19) 0.032(2) 0.0221(19) 0.0001(16) -0.0024(14) -0.0009(16)
N11 0.025(2) 0.035(3) 0.025(2) 0.000(2) -0.0039(19) -0.012(2)
N21 0.046(3) 0.034(3) 0.031(3) 0.008(2) -0.006(2) -0.005(2)
N31 0.067(4) 0.044(3) 0.041(3) 0.011(3) -0.019(3) 0.008(3)
C11 0.054(4) 0.037(4) 0.033(3) 0.004(3) -0.013(3) -0.008(3)
C21 0.056(4) 0.060(4) 0.040(4) 0.013(3) 0.000(3) 0.000(3)
C31 0.093(6) 0.074(5) 0.033(4) 0.010(4) 0.012(4) -0.005(4)
C41 0.106(6) 0.102(6) 0.033(4) 0.035(4) -0.008(4) -0.008(5)
C51 0.088(5) 0.067(5) 0.048(4) 0.022(4) -0.017(4) 0.007(4)
C61 0.065(4) 0.054(4) 0.035(4) 0.007(3) -0.013(3) -0.003(4)
C71 0.035(3) 0.032(3) 0.047(4) 0.002(3) -0.014(3) 0.002(3)
C81 0.041(4) 0.039(4) 0.036(3) -0.002(3) 0.001(3) 0.003(3)
C91 0.049(4) 0.041(4) 0.060(4) 0.001(3) -0.008(3) 0.015(3)
C101 0.046(4) 0.052(4) 0.068(5) -0.007(4) -0.005(3) 0.018(3)
C111 0.045(4) 0.042(4) 0.044(4) -0.003(3) 0.004(3) 0.000(3)
C121 0.029(3) 0.041(4) 0.042(3) 0.001(3) -0.007(3) 0.006(3)
C131 0.026(3) 0.034(3) 0.041(3) -0.001(3) -0.008(3) -0.002(3)
C141 0.036(3) 0.025(3) 0.034(3) 0.000(3) -0.009(3) -0.007(3)
C151 0.035(3) 0.029(3) 0.033(3) -0.001(3) -0.012(3) -0.002(3)
O12 0.028(2) 0.038(2) 0.041(2) -0.0085(18) -0.0034(17) -0.0005(18)
N12 0.033(3) 0.046(3) 0.045(3) -0.010(3) 0.006(2) -0.006(2)
N22 0.041(3) 0.043(3) 0.037(3) -0.011(2) -0.005(2) -0.005(2)
N32 0.049(3) 0.050(3) 0.050(3) -0.011(3) -0.017(3) -0.002(3)
C12 0.055(4) 0.049(4) 0.045(4) -0.008(3) -0.004(3) -0.001(3)
C22 0.074(5) 0.110(6) 0.032(4) -0.012(4) -0.007(4) 0.003(5)
C32 0.076(5) 0.132(7) 0.042(4) -0.016(5) -0.004(4) 0.019(5)
C42 0.118(7) 0.130(7) 0.025(4) -0.014(4) -0.018(4) 0.020(6)
C52 0.079(5) 0.098(6) 0.037(4) -0.021(4) -0.015(4) 0.010(5)
C62 0.060(5) 0.059(4) 0.041(4) -0.010(3) -0.022(3) 0.007(4)
C72 0.042(4) 0.038(4) 0.042(4) 0.001(3) -0.017(3) -0.004(3)
C82 0.035(3) 0.036(4) 0.052(4) 0.005(3) -0.013(3) -0.003(3)
C92 0.044(4) 0.060(4) 0.051(4) 0.002(3) -0.015(3) -0.007(3)
C102 0.037(4) 0.071(5) 0.071(5) 0.006(4) -0.015(4) -0.001(3)
C112 0.045(4) 0.107(6) 0.056(5) 0.013(4) -0.001(3) -0.009(4)
C122 0.044(4) 0.071(5) 0.046(4) 0.013(3) -0.007(3) -0.001(4)
C132 0.034(4) 0.042(4) 0.048(4) 0.009(3) -0.011(3) -0.004(3)
C142 0.047(4) 0.044(4) 0.031(3) 0.003(3) -0.011(3) -0.016(3)
C152 0.046(4) 0.031(4) 0.044(4) -0.006(3) -0.016(3) -0.002(3)
O13 0.036(2) 0.036(2) 0.0215(19) 0.0011(16) -0.0035(16) -0.0094(17)
N13 0.035(3) 0.029(3) 0.031(3) -0.006(2) -0.001(2) -0.005(2)
N23 0.046(3) 0.035(3) 0.030(3) -0.005(2) -0.003(2) -0.010(2)
N33 0.053(3) 0.048(3) 0.044(3) 0.001(3) -0.015(3) -0.009(3)
C13 0.056(4) 0.043(4) 0.030(3) -0.001(3) -0.006(3) -0.018(3)
C23 0.069(5) 0.079(5) 0.034(4) -0.009(4) -0.010(3) -0.031(4)
C33 0.092(6) 0.112(6) 0.032(4) -0.002(4) 0.003(4) -0.052(5)
C43 0.110(7) 0.124(7) 0.031(4) 0.014(4) -0.016(4) -0.050(6)
C53 0.087(6) 0.091(6) 0.044(4) 0.012(4) -0.032(4) -0.030(5)
C63 0.082(5) 0.045(4) 0.030(4) 0.007(3) -0.020(3) -0.023(4)
C73 0.043(4) 0.045(4) 0.045(4) 0.002(3) -0.015(3) -0.011(3)
C83 0.036(4) 0.057(4) 0.041(4) -0.007(3) -0.009(3) 0.001(3)
C93 0.044(4) 0.082(5) 0.052(4) -0.017(4) -0.014(3) -0.001(4)
C103 0.025(4) 0.108(6) 0.080(5) -0.029(5) -0.009(4) 0.000(4)
C113 0.037(4) 0.096(5) 0.050(4) -0.020(4) -0.002(3) -0.011(4)
C123 0.027(3) 0.060(4) 0.044(4) -0.006(3) -0.001(3) -0.006(3)
C133 0.029(3) 0.044(4) 0.034(3) -0.009(3) -0.003(3) 0.000(3)
C143 0.038(3) 0.034(3) 0.025(3) -0.001(3) -0.005(3) -0.006(3)
C153 0.037(3) 0.029(3) 0.030(3) -0.002(3) -0.006(3) -0.007(3)
O14 0.032(2) 0.030(2) 0.025(2) 0.0020(16) -0.0001(15) -0.0038(17)
N14 0.030(2) 0.020(2) 0.029(2) 0.001(2) -0.0038(19) 0.002(2)
N24 0.026(3) 0.031(3) 0.036(3) -0.005(2) -0.001(2) -0.001(2)
N34 0.039(3) 0.025(3) 0.060(3) 0.010(2) -0.012(2) -0.005(2)
C14 0.038(3) 0.031(3) 0.029(3) 0.008(3) -0.015(3) -0.019(3)
C24 0.037(3) 0.048(4) 0.027(3) 0.001(3) -0.003(3) -0.011(3)
C34 0.035(3) 0.069(5) 0.044(4) 0.019(3) -0.005(3) -0.024(3)
C44 0.044(4) 0.077(5) 0.063(5) 0.036(4) 0.001(3) -0.003(4)
C54 0.040(4) 0.042(4) 0.086(5) 0.033(4) -0.013(4) -0.010(3)
C64 0.040(4) 0.033(4) 0.049(4) 0.008(3) -0.017(3) -0.009(3)
C74 0.033(3) 0.018(3) 0.046(3) -0.004(3) -0.007(3) -0.001(3)
C84 0.037(3) 0.029(3) 0.054(4) 0.000(3) -0.006(3) 0.004(3)
C94 0.047(4) 0.039(4) 0.064(4) -0.003(3) 0.007(3) 0.005(3)
C104 0.067(5) 0.042(4) 0.096(6) -0.005(4) 0.019(4) 0.008(4)
C114 0.087(5) 0.063(5) 0.071(5) 0.006(4) 0.040(4) 0.029(4)
C124 0.061(4) 0.048(4) 0.056(4) 0.004(3) 0.010(3) 0.013(4)
C134 0.034(3) 0.046(4) 0.038(3) 0.000(3) 0.004(3) -0.001(3)
C144 0.030(3) 0.031(3) 0.036(3) -0.006(3) -0.004(3) -0.005(3)
C154 0.035(3) 0.021(3) 0.030(3) 0.001(2) -0.007(3) -0.007(3)
O16 0.025(2) 0.040(2) 0.035(2) -0.0024(18) -0.0113(16) -0.0040(18)
N26 0.029(3) 0.036(3) 0.034(3) -0.005(2) -0.007(2) -0.005(2)
N16 0.025(3) 0.039(3) 0.046(3) -0.007(2) 0.001(2) -0.004(2)
N36 0.041(3) 0.052(3) 0.039(3) 0.005(3) -0.008(2) 0.004(3)
C16 0.037(4) 0.045(4) 0.035(3) -0.006(3) -0.006(3) -0.002(3)
C26 0.042(4) 0.084(5) 0.028(3) -0.016(3) -0.004(3) -0.004(3)
C36 0.047(4) 0.130(7) 0.040(4) -0.012(4) -0.009(3) 0.001(4)
C46 0.059(5) 0.135(7) 0.033(4) 0.000(4) -0.006(3) -0.004(5)
C56 0.050(4) 0.111(6) 0.038(4) 0.006(4) -0.008(3) 0.008(4)
C66 0.039(4) 0.063(4) 0.041(4) -0.002(3) -0.008(3) 0.001(3)
C76 0.031(3) 0.040(4) 0.045(4) 0.003(3) -0.010(3) -0.002(3)
C86 0.029(3) 0.042(4) 0.049(4) 0.011(3) -0.010(3) -0.001(3)
C96 0.031(4) 0.081(5) 0.063(4) 0.014(4) -0.015(3) 0.001(3)
C106 0.028(4) 0.108(6) 0.083(5) 0.011(5) -0.007(4) 0.003(4)
C116 0.041(4) 0.123(6) 0.051(4) 0.012(4) -0.006(3) 0.000(4)
C126 0.039(4) 0.071(5) 0.044(4) 0.017(3) -0.001(3) -0.004(3)
C136 0.032(3) 0.036(3) 0.042(4) 0.005(3) -0.005(3) 0.003(3)
C146 0.026(3) 0.034(3) 0.031(3) 0.002(3) -0.011(2) -0.009(3)
C156 0.021(3) 0.031(3) 0.040(3) -0.001(3) -0.006(3) -0.006(3)
O17 0.029(2) 0.044(2) 0.022(2) 0.0016(17) -0.0028(15) -0.0053(18)
N17 0.032(3) 0.031(3) 0.034(3) -0.002(2) -0.009(2) -0.007(2)
N27 0.028(3) 0.033(3) 0.033(3) -0.003(2) -0.011(2) -0.002(2)
N37 0.032(3) 0.048(3) 0.048(3) -0.001(3) -0.018(2) -0.008(2)
C17 0.045(4) 0.037(4) 0.034(3) 0.000(3) -0.018(3) -0.017(3)
C27 0.043(4) 0.047(4) 0.037(3) -0.005(3) -0.016(3) 0.000(3)
C37 0.048(4) 0.061(4) 0.043(4) 0.001(3) -0.012(3) -0.012(3)
C47 0.061(4) 0.057(4) 0.036(4) -0.001(3) -0.026(3) -0.014(4)
C57 0.041(4) 0.045(4) 0.055(4) 0.009(3) -0.033(3) -0.010(3)
C67 0.039(4) 0.046(4) 0.039(4) 0.001(3) -0.012(3) -0.003(3)
C77 0.027(3) 0.035(3) 0.046(4) -0.001(3) -0.013(3) -0.002(3)
C87 0.019(3) 0.054(4) 0.048(4) -0.004(3) -0.011(3) -0.007(3)
C97 0.033(4) 0.083(5) 0.047(4) -0.005(4) -0.008(3) -0.006(3)
C107 0.028(4) 0.134(7) 0.074(5) -0.025(5) -0.011(4) -0.014(4)
C117 0.028(4) 0.169(8) 0.054(4) -0.009(5) 0.001(3) -0.014(4)
C127 0.034(4) 0.109(6) 0.040(4) -0.004(4) -0.007(3) -0.014(4)
C137 0.028(3) 0.062(4) 0.049(4) -0.004(3) -0.006(3) -0.007(3)
C147 0.022(3) 0.037(3) 0.039(3) -0.005(3) -0.005(3) -0.006(3)
C157 0.035(3) 0.028(3) 0.035(3) -0.008(3) -0.011(3) -0.006(3)
O18 0.026(2) 0.041(2) 0.0246(19) -0.0008(17) -0.0035(15) -0.0088(17)
N18 0.021(2) 0.036(3) 0.028(2) 0.001(2) -0.0085(19) -0.001(2)
N28 0.020(2) 0.035(3) 0.030(2) -0.009(2) -0.0102(19) -0.001(2)
N38 0.044(3) 0.033(3) 0.039(3) -0.004(2) -0.013(2) -0.002(2)
C18 0.031(3) 0.024(3) 0.040(3) -0.004(3) -0.013(3) -0.005(3)
C28 0.037(3) 0.030(3) 0.034(3) -0.007(3) -0.010(3) -0.004(3)
C38 0.048(4) 0.038(4) 0.039(3) -0.004(3) -0.006(3) -0.008(3)
C48 0.071(5) 0.044(4) 0.039(4) 0.006(3) -0.010(3) -0.018(4)
C58 0.066(4) 0.023(3) 0.057(4) -0.001(3) -0.015(3) 0.001(3)
C68 0.043(3) 0.029(3) 0.038(3) -0.001(3) -0.013(3) -0.012(3)
C78 0.027(3) 0.031(3) 0.046(4) -0.008(3) -0.020(3) 0.001(3)
C88 0.030(3) 0.037(3) 0.024(3) -0.012(3) -0.007(2) 0.008(3)
C98 0.042(4) 0.045(4) 0.040(4) -0.011(3) -0.016(3) 0.001(3)
C108 0.061(4) 0.057(4) 0.035(4) -0.023(3) -0.006(3) 0.011(4)
C118 0.058(4) 0.049(4) 0.027(3) -0.011(3) 0.004(3) 0.002(3)
C128 0.041(4) 0.038(4) 0.039(3) -0.006(3) -0.012(3) 0.001(3)
C138 0.022(3) 0.039(4) 0.030(3) -0.007(3) -0.014(2) 0.001(3)
C148 0.032(3) 0.034(3) 0.027(3) -0.003(3) -0.014(2) -0.006(3)
C158 0.028(3) 0.035(3) 0.033(3) -0.005(3) -0.015(3) -0.001(3)
N1A 0.055(3) 0.047(3) 0.032(3) -0.002(2) 0.005(2) -0.018(3)
O1A 0.030(2) 0.044(2) 0.028(2) 0.0082(18) 0.0020(17) -0.0086(19)
O2A 0.038(2) 0.049(2) 0.032(2) -0.0011(19) -0.0083(18) -0.004(2)
C1A 0.035(4) 0.059(5) 0.031(4) 0.016(3) 0.002(3) 0.011(3)
C2A 0.036(4) 0.068(5) 0.045(4) 0.004(3) -0.005(3) -0.007(3)
C3A 0.064(5) 0.102(5) 0.053(4) 0.015(4) -0.003(3) -0.044(4)
C4A 0.048(4) 0.084(5) 0.067(5) -0.016(4) 0.002(3) 0.027(4)
N1B 0.029(2) 0.030(2) 0.029(2) -0.001(2) -0.0089(19) -0.002(2)
O1B 0.0220(19) 0.029(2) 0.0270(19) 0.0003(16) -0.0061(15) -0.0006(17)
O2B 0.0224(19) 0.028(2) 0.0283(19) -0.0001(17) -0.0040(15) -0.0021(16)
C1B 0.024(3) 0.025(3) 0.024(3) 0.001(2) -0.007(2) 0.000(2)
C2B 0.025(3) 0.031(3) 0.019(3) 0.001(2) 0.002(2) 0.000(2)
C3B 0.027(3) 0.050(4) 0.028(3) -0.001(3) -0.003(2) -0.004(3)
C4B 0.031(3) 0.049(4) 0.029(3) -0.002(3) -0.003(2) -0.009(3)
N1C 0.060(3) 0.030(3) 0.037(3) 0.004(2) -0.022(2) -0.019(2)
O1C 0.031(2) 0.028(2) 0.0230(19) 0.0090(16) -0.0021(15) -0.0028(17)
O2C 0.042(2) 0.041(2) 0.022(2) 0.0018(17) -0.0092(17) -0.0103(18)
C1C 0.025(3) 0.036(4) 0.032(3) 0.002(3) -0.010(2) -0.001(3)
C2C 0.048(4) 0.032(3) 0.039(3) 0.013(3) -0.011(3) -0.008(3)
C3C 0.058(4) 0.053(4) 0.046(4) -0.003(3) -0.024(3) 0.005(3)
C4C 0.067(4) 0.044(4) 0.046(4) 0.019(3) -0.019(3) -0.018(3)
N30 0.062(13) 0.028(10) 0.050(11) -0.012(8) 0.000(9) 0.005(9)
C70 0.037(11) 0.033(12) 0.026(10) -0.014(9) 0.003(8) 0.000(9)
C80 0.048(11) 0.039(10) 0.027(9) -0.008(8) 0.004(8) 0.013(8)
C90 0.097(16) 0.099(16) 0.037(11) -0.019(11) 0.049(11) -0.019(13)
C100 0.11(2) 0.070(16) 0.066(14) -0.028(12) -0.013(14) 0.073(14)
C110 0.084(15) 0.042(12) 0.084(15) -0.020(11) 0.022(12) 0.035(11)
C120 0.071(13) 0.048(11) 0.051(11) -0.015(9) 0.027(10) -0.017(10)
C130 0.068(14) 0.058(13) 0.030(10) -0.016(9) 0.007(10) -0.003(11)
C140 0.033(12) 0.065(16) 0.011(9) -0.009(9) -0.001(9) -0.004(10)
C150 0.06(2) 0.028(17) 0.059(19) -0.006(11) -0.014(14) -0.015(13)
N35 0.066(7) 0.033(6) 0.050(7) -0.007(5) 0.026(6) -0.003(5)
C75 0.055(8) 0.042(8) 0.048(8) 0.001(6) 0.002(6) -0.004(7)
C85 0.062(7) 0.028(6) 0.049(6) -0.007(5) 0.008(6) 0.009(5)
C95 0.118(10) 0.034(6) 0.077(8) -0.016(6) 0.048(8) 0.002(7)
C105 0.185(14) 0.065(9) 0.081(9) 0.004(7) 0.099(9) 0.011(9)
C115 0.132(11) 0.059(8) 0.038(6) -0.010(6) 0.042(6) -0.006(8)
C125 0.054(7) 0.045(6) 0.045(6) -0.004(5) 0.026(5) -0.003(5)
C135 0.062(8) 0.040(7) 0.038(6) -0.015(5) 0.015(6) 0.005(6)
C145 0.042(7) 0.024(7) 0.038(8) -0.002(5) 0.001(6) -0.008(5)
C155 0.046(10) 0.031(10) 0.039(8) -0.005(6) 0.027(11) 0.002(6)
O1M 0.0146(18) 0.032(2) 0.0230(18) -0.0028(16) -0.0008(14) 0.0037(16)
C1M 0.032(3) 0.032(3) 0.029(3) -0.002(3) -0.001(2) 0.003(3)
O2M 0.0173(19) 0.031(2) 0.0270(19) 0.0037(16) -0.0070(15) 0.0004(16)
C2M 0.095(6) 0.083(5) 0.057(4) 0.002(4) -0.021(4) -0.027(5)
O3M 0.025(2) 0.034(2) 0.0273(19) -0.0062(16) -0.0115(15) -0.0013(17)
C3M 0.049(4) 0.050(4) 0.047(4) -0.001(3) -0.017(3) -0.008(3)
Cl1 0.0674(12) 0.0657(12) 0.0352(9) -0.0075(9) 0.0041(8) -0.0170(10)
O1P 0.070(4) 0.188(6) 0.088(4) -0.051(4) -0.001(3) 0.065(4)
O2P 0.237(7) 0.116(4) 0.043(3) -0.004(3) 0.034(4) 0.052(4)
O3P 0.176(6) 0.109(5) 0.158(6) 0.024(4) -0.070(5) -0.095(4)
O4P 0.065(3) 0.075(3) 0.134(4) -0.005(3) -0.029(3) -0.021(3)
Cl2 0.0728(14) 0.0949(16) 0.0499(11) -0.0072(11) 0.0127(10) -0.0145(12)
O5P 0.059(3) 0.128(4) 0.102(4) 0.009(3) 0.032(3) -0.011(3)
O6P 0.061(4) 0.412(11) 0.064(4) 0.006(5) -0.016(3) -0.010(5)
O7P 0.197(6) 0.085(4) 0.117(5) 0.019(4) -0.012(4) -0.029(4)
O8P 0.134(5) 0.148(5) 0.126(5) -0.103(4) -0.005(4) 0.006(4)
O4M 0.037(5) 0.063(5) 0.055(5) -0.013(4) 0.005(4) -0.012(4)
O1W 0.120(4) 0.124(4) 0.109(4) 0.025(4) -0.026(3) -0.054(4)
O2W 0.100(4) 0.068(3) 0.070(3) -0.023(3) -0.019(3) 0.010(3)
O3W 0.103(4) 0.184(6) 0.102(4) 0.045(4) -0.007(3) -0.025(4)
O4W 0.111(4) 0.217(6) 0.099(4) 0.016(4) -0.049(3) -0.048(4)

loop_
_atom_type_symbol
_atom_type_description
_atom_type_scat_dispersion_real
_atom_type_scat_dispersion_imag
_atom_type_scat_source
C C 0.0033 0.0016 'International Tables Vol C Tables 4.2.6.8 and 6.1.1.4'
H H 0.0000 0.0000 'International Tables Vol C Tables 4.2.6.8 and 6.1.1.4'
N N 0.0061 0.0033 'International Tables Vol C Tables 4.2.6.8 and 6.1.1.4'
O O 0.0106 0.0060 'International Tables Vol C Tables 4.2.6.8 and 6.1.1.4'
Cl Cl 0.1484 0.1585 'International Tables Vol C Tables 4.2.6.8 and 6.1.1.4'
Ni Ni 0.3393 1.1124 'International Tables Vol C Tables 4.2.6.8 and 6.1.1.4'

loop_
_geom_angle_atom_site_label_1
_geom_angle_atom_site_label_2
_geom_angle_atom_site_label_3
_geom_angle
O1A Ni1 O2M 173.29(13)
O1A Ni1 O1M 92.93(13)
O2M Ni1 O1M 80.37(12)
O1A Ni1 O14 87.75(14)
O2M Ni1 O14 93.88(13)
O1M Ni1 O14 101.35(12)
O1A Ni1 O1C 86.39(14)
O2M Ni1 O1C 92.80(13)
O1M Ni1 O1C 86.36(12)
O14 Ni1 O1C 170.55(12)
O1A Ni1 O12 80.96(13)
O2M Ni1 O12 105.72(12)
O1M Ni1 O12 173.46(13)
O14 Ni1 O12 80.83(13)
O1C Ni1 O12 90.92(13)
O1A Ni1 Ni2 82.93(11)
O2M Ni1 Ni2 91.85(9)
O1M Ni1 Ni2 43.12(9)
O14 Ni1 Ni2 142.19(9)
O1C Ni1 Ni2 44.06(9)
O12 Ni1 Ni2 132.96(9)
O17 Ni2 O1M 97.65(13)
O17 Ni2 O1C 169.35(12)
O1M Ni2 O1C 86.12(12)
O17 Ni2 N1C 96.36(14)
O1M Ni2 N1C 165.00(13)
O1C Ni2 N1C 79.15(14)
O17 Ni2 O3M 94.03(12)
O1M Ni2 O3M 82.63(12)
O1C Ni2 O3M 96.34(12)
N1C Ni2 O3M 101.71(15)
O17 Ni2 O2A 85.60(13)
O1M Ni2 O2A 88.23(13)
O1C Ni2 O2A 84.57(13)
N1C Ni2 O2A 87.54(15)
O3M Ni2 O2A 170.73(13)
O17 Ni2 Ni1 137.53(10)
O1M Ni2 Ni1 43.38(8)
O1C Ni2 Ni1 43.57(9)
N1C Ni2 Ni1 121.62(11)
O3M Ni2 Ni1 95.82(9)
O2A Ni2 Ni1 78.44(10)
O15 Ni3 O10 11.4(4)
O15 Ni3 O1A 96.7(2)
O10 Ni3 O1A 86.3(3)
O15 Ni3 N22 90.4(2)
O10 Ni3 N22 101.5(3)
O1A Ni3 N22 168.02(16)
O15 Ni3 N1A 92.3(2)
O10 Ni3 N1A 86.3(3)
O1A Ni3 N1A 80.88(15)
N22 Ni3 N1A 108.51(17)
O15 Ni3 O12 90.7(2)
O10 Ni3 O12 93.1(3)
O1A Ni3 O12 79.52(13)
N22 Ni3 O12 90.85(16)
N1A Ni3 O12 160.39(15)
O15 Ni3 O2C 177.1(2)
O10 Ni3 O2C 171.5(3)
O1A Ni3 O2C 85.74(13)
N22 Ni3 O2C 86.88(15)
N1A Ni3 O2C 89.59(15)
O12 Ni3 O2C 88.32(13)
N15 Ni4 O12 85.7(3)
N15 Ni4 O14 89.6(4)
O12 Ni4 O14 80.70(13)
N15 Ni4 N10 6.6(8)
O12 Ni4 N10 86.5(4)
O14 Ni4 N10 83.3(6)
N15 Ni4 N13 172.7(4)
O12 Ni4 N13 96.67(15)
O14 Ni4 N13 97.52(14)
N10 Ni4 N13 176.8(4)
N15 Ni4 N25 83.6(3)
O12 Ni4 N25 168.7(2)
O14 Ni4 N25 96.0(3)
N10 Ni4 N25 82.4(4)
N13 Ni4 N25 94.4(2)
N15 Ni4 N20 83.1(4)
O12 Ni4 N20 164.9(4)
O14 Ni4 N20 89.2(5)
N10 Ni4 N20 81.2(5)
N13 Ni4 N20 95.7(4)
N25 Ni4 N20 6.8(8)
N15 Ni4 N23 91.7(4)
O12 Ni4 N23 91.22(14)
O14 Ni4 N23 171.69(14)
N10 Ni4 N23 98.2(6)
N13 Ni4 N23 81.42(15)
N25 Ni4 N23 92.3(3)
N20 Ni4 N23 99.1(5)
O1M Ni5 O2M 80.45(12)
O1M Ni5 O1B 171.41(12)
O2M Ni5 O1B 91.09(12)
O1M Ni5 O11 96.77(12)
O2M Ni5 O11 89.69(12)
O1B Ni5 O11 84.60(12)
O1M Ni5 O3M 83.54(13)
O2M Ni5 O3M 104.70(12)
O1B Ni5 O3M 97.27(13)
O11 Ni5 O3M 165.41(12)
O1M Ni5 O16 106.57(12)
O2M Ni5 O16 170.17(12)
O1B Ni5 O16 82.01(13)
O11 Ni5 O16 82.73(12)
O3M Ni5 O16 83.21(12)
O1M Ni5 Ni6 97.08(9)
O2M Ni5 Ni6 43.94(9)
O1B Ni5 Ni6 77.57(10)
O11 Ni5 Ni6 47.35(8)
O3M Ni5 Ni6 147.20(8)
O16 Ni5 Ni6 127.06(9)
O13 Ni6 N14 92.31(14)
O13 Ni6 O2M 93.58(12)
N14 Ni6 O2M 89.27(14)
O13 Ni6 O2B 88.82(13)
N14 Ni6 O2B 178.29(14)
O2M Ni6 O2B 91.95(12)
O13 Ni6 O11 179.25(12)
N14 Ni6 O11 87.84(13)
O2M Ni6 O11 87.16(12)
O2B Ni6 O11 91.01(12)
O13 Ni6 N24 96.88(14)
N14 Ni6 N24 79.95(15)
O2M Ni6 N24 165.24(14)
O2B Ni6 N24 98.64(14)
O11 Ni6 N24 82.43(13)
O13 Ni6 Ni5 135.94(9)
N14 Ni6 Ni5 97.18(11)
O2M Ni6 Ni5 43.94(8)
O2B Ni6 Ni5 82.88(9)
O11 Ni6 Ni5 44.74(8)
N24 Ni6 Ni5 127.12(10)
O18 Ni7 N1B 89.77(14)
O18 Ni7 O16 91.97(13)
N1B Ni7 O16 162.44(13)
O18 Ni7 O1B 93.68(12)
N1B Ni7 O1B 81.13(13)
O16 Ni7 O1B 81.32(12)
O18 Ni7 N26 91.88(14)
N1B Ni7 N26 107.70(15)
O16 Ni7 N26 89.72(14)
O1B Ni7 N26 169.60(15)
O18 Ni7 N11 169.58(14)
N1B Ni7 N11 95.68(15)
O16 Ni7 N11 80.17(13)
O1B Ni7 N11 78.45(13)
N26 Ni7 N11 94.90(15)
N17 Ni8 O3M 88.41(14)
N17 Ni8 O16 98.48(15)
O3M Ni8 O16 84.17(12)
N17 Ni8 N18 167.95(16)
O3M Ni8 N18 103.57(14)
O16 Ni8 N18 84.23(16)
N17 Ni8 N28 96.51(16)
O3M Ni8 N28 97.22(13)
O16 Ni8 N28 164.98(15)
N18 Ni8 N28 80.90(17)
N17 Ni8 N27 79.57(15)
O3M Ni8 N27 165.05(14)
O16 Ni8 N27 88.80(13)
N18 Ni8 N27 88.78(15)
N28 Ni8 N27 92.98(14)
N11 O11 Ni5 112.3(2)
N11 O11 Ni6 114.5(2)
Ni5 O11 Ni6 87.91(11)
C141 N11 O11 113.9(4)
C141 N11 Ni7 122.6(3)
O11 N11 Ni7 114.1(3)
C151 N21 C11 115.0(4)
C71 N31 C61 113.8(5)
N21 C11 C21 119.4(5)
N21 C11 C61 120.8(5)
C21 C11 C61 119.8(5)
C31 C21 C11 121.4(6)
C31 C21 H21 119.3
C11 C21 H21 119.3
C21 C31 C41 118.2(6)
C21 C31 H31 120.9
C41 C31 H31 120.9
C51 C41 C31 122.3(6)
C51 C41 H41 118.9
C31 C41 H41 118.9
C41 C51 C61 120.3(6)
C41 C51 H51 119.8
C61 C51 H51 119.8
N31 C61 C51 118.8(6)
N31 C61 C11 123.2(5)
C51 C61 C11 117.9(6)
N31 C71 C151 123.7(5)
N31 C71 C81 128.5(5)
C151 C71 C81 107.7(5)
C91 C81 C131 120.9(5)
C91 C81 C71 130.0(5)
C131 C81 C71 109.0(5)
C101 C91 C81 118.9(5)
C101 C91 H91 120.6
C81 C91 H91 120.6
C91 C101 C111 119.2(5)
C91 C101 H101 120.4
C111 C101 H101 120.4
C121 C111 C101 122.4(5)
C121 C111 H111 118.8
C101 C111 H111 118.8
C111 C121 C131 117.9(5)
C111 C121 H121 121.0
C131 C121 H121 121.0
C121 C131 C81 120.5(5)
C121 C131 C141 130.5(5)
C81 C131 C141 108.8(5)
N11 C141 C151 122.1(5)
N11 C141 C131 132.1(5)
C151 C141 C131 105.7(4)
N21 C151 C71 123.4(5)
N21 C151 C141 127.7(5)
C71 C151 C141 108.7(5)
N12 O12 Ni4 109.8(3)
N12 O12 Ni3 123.2(3)
Ni4 O12 Ni3 115.82(16)
N12 O12 Ni1 110.3(3)
Ni4 O12 Ni1 97.39(14)
Ni3 O12 Ni1 95.78(13)
C142 N12 O12 115.1(4)
C152 N22 C12 115.1(5)
C152 N22 Ni3 114.5(4)
C12 N22 Ni3 130.1(4)
C72 N32 C62 115.4(5)
N22 C12 C22 120.5(6)
N22 C12 C62 121.1(6)
C22 C12 C62 118.3(6)
C32 C22 C12 122.0(6)
C32 C22 H22 119.0
C12 C22 H22 119.0
C22 C32 C42 118.8(7)
C22 C32 H32 120.6
C42 C32 H32 120.6
C52 C42 C32 122.4(6)
C52 C42 H42 118.8
C32 C42 H42 118.8
C42 C52 C62 119.0(6)
C42 C52 H52 120.5
C62 C52 H52 120.5
N32 C62 C52 118.0(6)
N32 C62 C12 122.7(5)
C52 C62 C12 119.3(6)
N32 C72 C82 128.8(5)
N32 C72 C152 121.5(5)
C82 C72 C152 109.7(5)
C92 C82 C132 119.8(5)
C92 C82 C72 132.0(5)
C132 C82 C72 108.2(5)
C82 C92 C102 119.3(5)
C82 C92 H92 120.4
C102 C92 H92 120.4
C112 C102 C92 120.8(6)
C112 C102 H102 119.6
C92 C102 H102 119.6
C122 C112 C102 121.4(6)
C122 C112 H112 119.3
C102 C112 H112 119.3
C112 C122 C132 118.4(5)
C112 C122 H122 120.8
C132 C122 H122 120.8
C122 C132 C82 120.1(5)
C122 C132 C142 130.7(5)
C82 C132 C142 109.0(5)
N12 C142 C152 133.8(5)
N12 C142 C132 119.3(5)
C152 C142 C132 106.5(5)
N22 C152 C72 124.1(5)
N22 C152 C142 129.6(5)
C72 C152 C142 106.3(5)
N13 O13 Ni6 121.4(3)
C143 N13 O13 114.4(4)
C143 N13 Ni4 111.0(3)
O13 N13 Ni4 134.5(3)
C153 N23 C13 113.9(4)
C153 N23 Ni4 103.3(3)
C13 N23 Ni4 142.1(4)
C73 N33 C63 113.4(5)
N23 C13 C23 120.3(5)
N23 C13 C63 120.2(5)
C23 C13 C63 119.5(5)
C33 C23 C13 120.7(6)
C33 C23 H23 119.6
C13 C23 H23 119.6
C23 C33 C43 120.8(6)
C23 C33 H33 119.6
C43 C33 H33 119.6
C53 C43 C33 120.0(6)
C53 C43 H43 120.0
C33 C43 H43 120.0
C43 C53 C63 121.0(6)
C43 C53 H53 119.5
C63 C53 H53 119.5
N33 C63 C13 124.4(5)
N33 C63 C53 117.7(6)
C13 C63 C53 117.9(6)
N33 C73 C153 122.8(5)
N33 C73 C83 129.8(5)
C153 C73 C83 107.4(4)
C93 C83 C133 120.2(5)
C93 C83 C73 130.8(5)
C133 C83 C73 109.0(5)
C103 C93 C83 117.6(5)
C103 C93 H93 121.2
C83 C93 H93 121.2
C93 C103 C113 121.8(5)
C93 C103 H103 119.1
C113 C103 H103 119.1
C123 C113 C103 120.2(5)
C123 C113 H113 119.9
C103 C113 H113 119.9
C133 C123 C113 119.7(5)
C133 C123 H123 120.1
C113 C123 H123 120.1
C123 C133 C83 120.5(5)
C123 C133 C143 131.9(5)
C83 C133 C143 107.4(4)
N13 C143 C153 117.5(4)
N13 C143 C133 134.6(4)
C153 C143 C133 107.9(4)
N23 C153 C73 125.3(5)
N23 C153 C143 126.3(5)
C73 C153 C143 108.3(5)
N14 O14 Ni1 111.5(2)
N14 O14 Ni4 105.8(2)
Ni1 O14 Ni4 97.86(13)
C144 N14 O14 116.4(4)
C144 N14 Ni6 117.0(3)
O14 N14 Ni6 126.7(3)
C154 N24 C14 114.1(4)
C154 N24 Ni6 103.7(3)
C14 N24 Ni6 141.8(4)
C74 N34 C64 114.1(4)
C24 C14 N24 119.0(5)
C24 C14 C64 121.3(5)
N24 C14 C64 119.7(5)
C34 C24 C14 119.0(5)
C34 C24 H24 120.5
C14 C24 H24 120.5
C24 C34 C44 121.3(6)
C24 C34 H34 119.4
C44 C34 H34 119.4
C54 C44 C34 120.0(6)
C54 C44 H44 120.0
C34 C44 H44 120.0
C44 C54 C64 121.7(6)
C44 C54 H54 119.2
C64 C54 H54 119.2
N34 C64 C54 119.4(5)
N34 C64 C14 123.9(5)
C54 C64 C14 116.7(5)
N34 C74 C154 121.3(5)
N34 C74 C84 131.7(5)
C154 C74 C84 107.0(4)
C94 C84 C134 120.8(5)
C94 C84 C74 129.8(5)
C134 C84 C74 109.1(5)
C84 C94 C104 118.7(6)
C84 C94 H94 120.7
C104 C94 H94 120.7
C94 C104 C114 120.3(6)
C94 C104 H104 119.8
C114 C104 H104 119.8
C124 C114 C104 121.1(6)
C124 C114 H114 119.4
C104 C114 H114 119.4
C134 C124 C114 118.3(6)
C134 C124 H124 120.9
C114 C124 H124 120.9
C124 C134 C84 120.7(5)
C124 C134 C144 130.4(5)
C84 C134 C144 108.8(5)
N14 C144 C134 139.6(5)
N14 C144 C154 113.3(5)
C134 C144 C154 107.0(4)
N24 C154 C74 126.8(5)
N24 C154 C144 125.2(4)
C74 C154 C144 108.0(5)
N16 O16 Ni7 126.4(3)
N16 O16 Ni8 106.9(3)
Ni7 O16 Ni8 116.21(16)
N16 O16 Ni5 111.8(3)
Ni7 O16 Ni5 94.81(13)
Ni8 O16 Ni5 95.27(13)
C156 N26 C16 115.5(4)
C156 N26 Ni7 115.9(3)
C16 N26 Ni7 128.6(3)
C146 N16 O16 114.6(4)
C76 N36 C66 113.9(5)
N26 C16 C26 119.9(5)
N26 C16 C66 120.5(5)
C26 C16 C66 119.6(5)
C36 C26 C16 120.1(5)
C36 C26 H26 120.0
C16 C26 H26 120.0
C26 C36 C46 120.5(6)
C26 C36 H36 119.7
C46 C36 H36 119.7
C56 C46 C36 120.2(6)
C56 C46 H46 119.9
C36 C46 H46 119.9
C46 C56 C66 121.0(6)
C46 C56 H56 119.5
C66 C56 H56 119.5
N36 C66 C56 118.2(5)
N36 C66 C16 123.2(5)
C56 C66 C16 118.5(5)
N36 C76 C156 124.7(5)
N36 C76 C86 127.9(5)
C156 C76 C86 107.4(5)
C96 C86 C136 120.4(5)
C96 C86 C76 130.6(5)
C136 C86 C76 108.8(5)
C106 C96 C86 117.6(6)
C106 C96 H96 121.2
C86 C96 H96 121.2
C96 C106 C116 122.1(6)
C96 C106 H106 119.0
C116 C106 H106 119.0
C106 C116 C126 120.8(6)
C106 C116 H116 119.6
C126 C116 H116 119.6
C136 C126 C116 118.1(5)
C136 C126 H126 120.9
C116 C126 H126 120.9
C126 C136 C86 120.8(5)
C126 C136 C146 130.9(5)
C86 C136 C146 108.0(5)
N16 C146 C156 133.3(5)
N16 C146 C136 118.1(5)
C156 C146 C136 107.6(4)
N26 C156 C76 121.9(5)
N26 C156 C146 130.4(4)
C76 C156 C146 107.7(4)
N17 O17 Ni2 115.9(3)
C147 N17 O17 117.1(4)
C147 N17 Ni8 115.1(3)
O17 N17 Ni8 127.8(3)
C157 N27 C17 112.3(4)
C157 N27 Ni8 102.5(3)
C17 N27 Ni8 144.5(4)
C77 N37 C67 114.4(4)
N27 C17 C27 120.4(5)
N27 C17 C67 122.2(5)
C27 C17 C67 117.4(5)
C37 C27 C17 121.5(5)
C37 C27 H27 119.2
C17 C27 H27 119.2
C27 C37 C47 120.2(5)
C27 C37 H37 119.9
C47 C37 H37 119.9
C57 C47 C37 119.6(5)
C57 C47 H47 120.2
C37 C47 H47 120.2
C47 C57 C67 121.5(5)
C47 C57 H57 119.2
C67 C57 H57 119.2
N37 C67 C57 117.8(5)
N37 C67 C17 122.6(5)
C57 C67 C17 119.6(5)
N37 C77 C157 122.2(5)
N37 C77 C87 131.0(5)
C157 C77 C87 106.8(4)
C97 C87 C137 119.9(5)
C97 C87 C77 130.2(5)
C137 C87 C77 109.9(4)
C107 C97 C87 120.0(5)
C107 C97 H97 120.0
C87 C97 H97 120.0
C97 C107 C117 120.5(6)
C97 C107 H107 119.7
C117 C107 H107 119.7
C127 C117 C107 120.8(6)
C127 C117 H117 119.6
C107 C117 H117 119.6
C137 C127 C117 118.1(5)
C137 C127 H127 121.0
C117 C127 H127 121.0
C127 C137 C87 120.7(5)
C127 C137 C147 131.7(5)
C87 C137 C147 107.7(5)
N17 C147 C157 117.3(5)
N17 C147 C137 135.1(5)
C157 C147 C137 107.3(4)
N27 C157 C77 126.3(5)
N27 C157 C147 125.4(5)
C77 C157 C147 108.3(5)
N18 O18 Ni7 116.0(3)
C148 N18 O18 117.6(4)
C148 N18 Ni8 112.0(4)
O18 N18 Ni8 128.9(3)
C158 N28 C18 113.6(4)
C158 N28 Ni8 105.7(3)
C18 N28 Ni8 140.6(3)
C78 N38 C68 112.4(4)
C28 C18 C68 121.3(5)
C28 C18 N28 119.3(5)
C68 C18 N28 119.5(5)
C38 C28 C18 119.8(5)
C38 C28 H28 120.1
C18 C28 H28 120.1
C28 C38 C48 120.8(5)
C28 C38 H38 119.6
C48 C38 H38 119.6
C38 C48 C58 120.7(5)
C38 C48 H48 119.7
C58 C48 H48 119.7
C48 C58 C68 120.0(5)
C48 C58 H58 120.0
C68 C58 H58 120.0
N38 C68 C18 125.4(5)
N38 C68 C58 117.2(5)
C18 C68 C58 117.4(5)
N38 C78 C158 123.3(5)
N38 C78 C88 130.5(5)
C158 C78 C88 106.2(5)
C98 C88 C138 120.2(5)
C98 C88 C78 131.4(5)
C138 C88 C78 108.4(4)
C88 C98 C108 118.7(5)
C88 C98 H98 120.7
C108 C98 H98 120.7
C98 C108 C118 121.7(5)
C98 C108 H108 119.1
C118 C108 H108 119.1
C128 C118 C108 119.7(5)
C128 C118 H118 120.1
C108 C118 H118 120.1
C118 C128 C138 119.1(5)
C118 C128 H128 120.4
C138 C128 H128 120.4
C128 C138 C88 120.5(5)
C128 C138 C148 130.9(5)
C88 C138 C148 108.6(4)
N18 C148 C158 115.6(5)
N18 C148 C138 138.0(5)
C158 C148 C138 106.5(5)
N28 C158 C78 125.4(5)
N28 C158 C148 124.4(5)
C78 C158 C148 110.2(5)
C2A N1A Ni3 109.4(3)
C2A N1A H1A1 109.8
Ni3 N1A H1A1 109.8
C2A N1A H1A2 109.8
Ni3 N1A H1A2 109.8
H1A1 N1A H1A2 108.2
C1A O1A Ni1 125.8(4)
C1A O1A Ni3 107.7(3)
Ni1 O1A Ni3 100.18(15)
C1A O2A Ni2 124.0(3)
O2A C1A O1A 128.4(5)
O2A C1A C2A 120.8(6)
O1A C1A C2A 110.8(6)
C4A C2A C3A 112.1(5)
C4A C2A N1A 108.5(5)
C3A C2A N1A 111.8(5)
C4A C2A C1A 106.9(5)
C3A C2A C1A 113.1(5)
N1A C2A C1A 104.1(4)
C2A C3A H3A1 109.5
C2A C3A H3A2 109.5
H3A1 C3A H3A2 109.5
C2A C3A H3A3 109.5
H3A1 C3A H3A3 109.5
H3A2 C3A H3A3 109.5
C2A C4A H4A1 109.5
C2A C4A H4A2 109.5
H4A1 C4A H4A2 109.5
C2A C4A H4A3 109.5
H4A1 C4A H4A3 109.5
H4A2 C4A H4A3 109.5
C2B N1B Ni7 109.6(3)
C2B N1B H1B1 109.7
Ni7 N1B H1B1 109.7
C2B N1B H1B2 109.7
Ni7 N1B H1B2 109.7
H1B1 N1B H1B2 108.2
C1B O1B Ni5 129.9(3)
C1B O1B Ni7 102.7(3)
Ni5 O1B Ni7 96.15(13)
C1B O2B Ni6 123.4(3)
O2B C1B O1B 124.6(4)
O2B C1B C2B 121.6(4)
O1B C1B C2B 113.8(4)
N1B C2B C1B 102.6(4)
N1B C2B C3B 108.4(4)
C1B C2B C3B 108.7(4)
N1B C2B C4B 111.1(4)
C1B C2B C4B 113.8(4)
C3B C2B C4B 111.8(4)
C2B C3B H3B1 109.5
C2B C3B H3B2 109.5
H3B1 C3B H3B2 109.5
C2B C3B H3B3 109.5
H3B1 C3B H3B3 109.5
H3B2 C3B H3B3 109.5
C2B C4B H4B1 109.5
C2B C4B H4B2 109.5
H4B1 C4B H4B2 109.5
C2B C4B H4B3 109.5
H4B1 C4B H4B3 109.5
H4B2 C4B H4B3 109.5
C2C N1C Ni2 111.0(3)
C2C N1C H1C1 109.4
Ni2 N1C H1C1 109.4
C2C N1C H1C2 109.4
Ni2 N1C H1C2 109.4
H1C1 N1C H1C2 108.0
C1C O1C Ni1 127.4(3)
C1C O1C Ni2 107.9(3)
Ni1 O1C Ni2 92.37(12)
C1C O2C Ni3 127.5(3)
O2C C1C O1C 125.0(5)
O2C C1C C2C 119.7(4)
N1C C2C C4C 108.9(4)
N1C C2C C3C 108.5(4)
C4C C2C C3C 111.7(4)
N1C C2C C1C 107.7(4)
C4C C2C C1C 112.5(4)
C3C C2C C1C 107.4(4)
C2C C3C H3C1 109.5
C2C C3C H3C2 109.5
H3C1 C3C H3C2 109.5
C2C C3C H3C3 109.5
H3C1 C3C H3C3 109.5
H3C2 C3C H3C3 109.5
C2C C4C H4C1 109.5
C2C C4C H4C2 109.5
H4C1 C4C H4C2 109.5
C2C C4C H4C3 109.5
H4C1 C4C H4C3 109.5
H4C2 C4C H4C3 109.5
N10 O10 Ni3 114.3(9)
O10 N10 C140 117.9(14)
O10 N10 Ni4 130.1(11)
C140 N10 Ni4 111.7(9)
C150 N20 C10 113.7(12)
C150 N20 Ni4 105.1(9)
C10 N20 Ni4 141.2(10)
C70 N30 C60 113.7(12)
N20 C10 C20 118.0(12)
N20 C10 C60 120.9(11)
C20 C10 C60 120.3(11)
C30 C20 C10 119.1(14)
C30 C20 H20 120.5
C10 C20 H20 120.5
C40 C30 C20 118.5(14)
C40 C30 H30 120.8
C20 C30 H30 120.8
C50 C40 C30 123.4(14)
C50 C40 H40 118.3
C30 C40 H40 118.3
C40 C50 C60 115.6(13)
C40 C50 H50 122.2
C60 C50 H50 122.2
N30 C60 C10 122.7(11)
N30 C60 C50 119.2(12)
C10 C60 C50 115.8(11)
N30 C70 C150 124.0(11)
N30 C70 C80 129.6(12)
C150 C70 C80 105.6(10)
C90 C80 C130 122.4(11)
C90 C80 C70 127.8(11)
C130 C80 C70 109.5(10)
C100 C90 C80 114.7(13)
C100 C90 H90 122.6
C80 C90 H90 122.6
C90 C100 C110 123.1(13)
C90 C100 H100 118.4
C110 C100 H100 118.4
C120 C110 C100 121.0(14)
C120 C110 H110 119.5
C100 C110 H110 119.5
C110 C120 C130 118.9(13)
C110 C120 H120 120.5
C130 C120 H120 120.5
C120 C130 C80 119.7(11)
C120 C130 C140 132.3(12)
C80 C130 C140 107.1(10)
N10 C140 C150 116.9(12)
N10 C140 C130 135.9(13)
C150 C140 C130 107.2(10)
N20 C150 C70 124.8(12)
N20 C150 C140 124.7(12)
C70 C150 C140 110.2(11)
N15 O15 Ni3 116.2(6)
O15 N15 C145 118.3(9)
O15 N15 Ni4 129.3(7)
C145 N15 Ni4 111.6(6)
C155 N25 C15 114.0(8)
C155 N25 Ni4 103.4(6)
C15 N25 Ni4 142.6(6)
C75 N35 C65 115.0(8)
N25 C15 C25 120.6(8)
N25 C15 C65 120.2(7)
C25 C15 C65 118.8(8)
C35 C25 C15 119.7(9)
C35 C25 H25 120.2
C15 C25 H25 120.2
C25 C35 C45 121.1(8)
C25 C35 H35 119.4
C45 C35 H35 119.4
C55 C45 C35 121.2(9)
C55 C45 H45 119.4
C35 C45 H45 119.4
C45 C55 C65 119.5(9)
C45 C55 H55 120.2
C65 C55 H55 120.2
N35 C65 C15 122.5(8)
N35 C65 C55 119.0(8)
C15 C65 C55 117.5(8)
N35 C75 C155 122.1(8)
N35 C75 C85 130.7(9)
C155 C75 C85 107.0(7)
C95 C85 C135 119.7(7)
C95 C85 C75 130.8(8)
C135 C85 C75 109.1(7)
C85 C95 C105 119.4(9)
C85 C95 H95 120.3
C105 C95 H95 120.3
C95 C105 C115 120.0(9)
C95 C105 H105 120.0
C115 C105 H105 120.0
C125 C115 C105 122.3(9)
C125 C115 H115 118.8
C105 C115 H115 118.8
C115 C125 C135 117.9(8)
C115 C125 H125 121.1
C135 C125 H125 121.1
C125 C135 C85 120.5(7)
C125 C135 C145 132.7(8)
C85 C135 C145 106.8(7)
N15 C145 C135 135.8(8)
N15 C145 C155 115.8(8)
C135 C145 C155 108.4(7)
N25 C155 C75 125.8(8)
N25 C155 C145 125.3(8)
C75 C155 C145 108.7(7)
C1M O1M Ni5 123.5(3)
C1M O1M Ni2 119.6(3)
Ni5 O1M Ni2 98.40(13)
C1M O1M Ni1 116.9(3)
Ni5 O1M Ni1 98.98(13)
Ni2 O1M Ni1 93.50(12)
O1M C1M H1M1 109.5
O1M C1M H1M2 109.5
H1M1 C1M H1M2 109.5
O1M C1M H1M3 109.5
H1M1 C1M H1M3 109.5
H1M2 C1M H1M3 109.5
C2M O2M Ni1 117.1(3)
C2M O2M Ni5 117.3(3)
Ni1 O2M Ni5 99.90(13)
C2M O2M Ni6 113.1(3)
Ni1 O2M Ni6 114.17(15)
Ni5 O2M Ni6 92.12(12)
O2M C2M H2M1 109.5
O2M C2M H2M2 109.5
H2M1 C2M H2M2 109.5
O2M C2M H2M3 109.5
H2M1 C2M H2M3 109.5
H2M2 C2M H2M3 109.5
C3M O3M Ni8 114.6(3)
C3M O3M Ni5 117.3(3)
Ni8 O3M Ni5 97.34(13)
C3M O3M Ni2 116.9(3)
Ni8 O3M Ni2 112.98(14)
Ni5 O3M Ni2 94.60(13)
O3M C3M H3M1 109.5
O3M C3M H3M2 109.5
H3M1 C3M H3M2 109.5
O3M C3M H3M3 109.5
H3M1 C3M H3M3 109.5
H3M2 C3M H3M3 109.5
O1P Cl1 O2P 109.1(3)
O1P Cl1 O3P 114.7(4)
O2P Cl1 O3P 108.9(4)
O1P Cl1 O4P 108.6(3)
O2P Cl1 O4P 108.7(4)
O3P Cl1 O4P 106.7(3)
O8P Cl2 O6P 113.4(4)
O8P Cl2 O5P 115.7(4)
O6P Cl2 O5P 112.5(3)
O8P Cl2 O7P 102.5(4)
O6P Cl2 O7P 107.7(4)
O5P Cl2 O7P 103.7(3)
C4M O4M H4M 109.5
O4M C4M H4M1 109.5
O4M C4M H4M2 109.5
H4M1 C4M H4M2 109.5
O4M C4M H4M3 109.5
H4M1 C4M H4M3 109.5
H4M2 C4M H4M3 109.5
O5M C5M H5M1 109.5
O5M C5M H5M2 109.5
H5M1 C5M H5M2 109.5
O5M C5M H5M3 109.5
H5M1 C5M H5M3 109.5
H5M2 C5M H5M3 109.5
C5M O5M H5M 109.5
H1W O1W H2W 109.2
H4W O2W H3W 110.4
H6W O3W H5W 108.5
H7W O4W H8W 109.1

loop_
_geom_bond_atom_site_label_1
_geom_bond_atom_site_label_2
_geom_bond_distance
Ni1 O1A 2.002(3)
Ni1 O2M 2.025(3)
Ni1 O1M 2.053(3)
Ni1 O14 2.055(3)
Ni1 O1C 2.058(3)
Ni1 O12 2.106(3)
Ni1 Ni2 2.9840(12)
Ni2 O17 1.982(3)
Ni2 O1M 2.043(3)
Ni2 O1C 2.077(3)
Ni2 N1C 2.102(4)
Ni2 O3M 2.117(3)
Ni2 O2A 2.161(4)
Ni3 O15 2.000(7)
Ni3 O10 2.063(11)
Ni3 O1A 2.069(3)
Ni3 N22 2.076(4)
Ni3 N1A 2.101(4)
Ni3 O12 2.103(3)
Ni3 O2C 2.124(3)
Ni4 N15 2.043(10)
Ni4 O12 2.065(3)
Ni4 O14 2.102(3)
Ni4 N10 2.112(16)
Ni4 N13 2.124(4)
Ni4 N25 2.154(9)
Ni4 N20 2.202(14)
Ni4 N23 2.220(4)
Ni5 O1M 2.037(3)
Ni5 O2M 2.038(3)
Ni5 O1B 2.053(3)
Ni5 O11 2.067(3)
Ni5 O3M 2.086(3)
Ni5 O16 2.113(3)
Ni5 Ni6 2.9346(12)
Ni6 O13 1.996(3)
Ni6 N14 2.006(4)
Ni6 O2M 2.038(3)
Ni6 O2B 2.053(3)
Ni6 O11 2.160(3)
Ni6 N24 2.241(4)
Ni7 O18 1.983(3)
Ni7 N1B 2.076(4)
Ni7 O16 2.090(3)
Ni7 O1B 2.106(3)
Ni7 N26 2.116(4)
Ni7 N11 2.208(4)
Ni8 N17 2.059(4)
Ni8 O3M 2.060(3)
Ni8 O16 2.100(3)
Ni8 N18 2.106(4)
Ni8 N28 2.135(4)
Ni8 N27 2.324(4)
O11 N11 1.403(4)
N11 C141 1.299(5)
N21 C151 1.319(6)
N21 C11 1.392(6)
N31 C71 1.325(6)
N31 C61 1.384(7)
C11 C21 1.407(7)
C11 C61 1.417(7)
C21 C31 1.353(7)
C21 H21 0.9500
C31 C41 1.408(8)
C31 H31 0.9500
C41 C51 1.356(8)
C41 H41 0.9500
C51 C61 1.402(7)
C51 H51 0.9500
C71 C151 1.427(6)
C71 C81 1.460(7)
C81 C91 1.390(7)
C81 C131 1.401(6)
C91 C101 1.384(7)
C91 H91 0.9500
C101 C111 1.399(7)
C101 H101 0.9500
C111 C121 1.379(6)
C111 H111 0.9500
C121 C131 1.382(6)
C121 H121 0.9500
C131 C141 1.478(7)
C141 C151 1.470(6)
O12 N12 1.364(5)
N12 C142 1.292(6)
N22 C152 1.309(6)
N22 C12 1.363(6)
N32 C72 1.323(6)
N32 C62 1.358(7)
C12 C22 1.399(8)
C12 C62 1.457(7)
C22 C32 1.358(8)
C22 H22 0.9500
C32 C42 1.417(8)
C32 H32 0.9500
C42 C52 1.373(8)
C42 H42 0.9500
C52 C62 1.403(7)
C52 H52 0.9500
C72 C82 1.429(7)
C72 C152 1.469(7)
C82 C92 1.369(7)
C82 C132 1.423(7)
C92 C102 1.387(7)
C92 H92 0.9500
C102 C112 1.376(8)
C102 H102 0.9500
C112 C122 1.374(7)
C112 H112 0.9500
C122 C132 1.395(7)
C122 H122 0.9500
C132 C142 1.484(7)
C142 C152 1.472(7)
O13 N13 1.342(4)
N13 C143 1.314(5)
N23 C153 1.321(5)
N23 C13 1.385(6)
N33 C73 1.321(6)
N33 C63 1.374(6)
C13 C23 1.401(7)
C13 C63 1.423(7)
C23 C33 1.372(7)
C23 H23 0.9500
C33 C43 1.394(8)
C33 H33 0.9500
C43 C53 1.371(8)
C43 H43 0.9500
C53 C63 1.430(7)
C53 H53 0.9500
C73 C153 1.416(6)
C73 C83 1.458(7)
C83 C93 1.394(7)
C83 C133 1.410(6)
C93 C103 1.375(7)
C93 H93 0.9500
C103 C113 1.388(7)
C103 H103 0.9500
C113 C123 1.371(6)
C113 H113 0.9500
C123 C133 1.357(6)
C123 H123 0.9500
C133 C143 1.452(6)
C143 C153 1.443(6)
O14 N14 1.355(4)
N14 C144 1.301(6)
N24 C154 1.285(6)
N24 C14 1.391(6)
N34 C74 1.302(6)
N34 C64 1.393(6)
C14 C24 1.388(6)
C14 C64 1.419(7)
C24 C34 1.372(6)
C24 H24 0.9500
C34 C44 1.381(7)
C34 H34 0.9500
C44 C54 1.361(8)
C44 H44 0.9500
C54 C64 1.408(7)
C54 H54 0.9500
C74 C154 1.439(6)
C74 C84 1.463(7)
C84 C94 1.377(6)
C84 C134 1.414(7)
C94 C104 1.382(7)
C94 H94 0.9500
C104 C114 1.402(8)
C104 H104 0.9500
C114 C124 1.389(7)
C114 H114 0.9500
C124 C134 1.374(7)
C124 H124 0.9500
C134 C144 1.443(7)
C144 C154 1.475(6)
O16 N16 1.367(4)
N26 C156 1.300(6)
N26 C16 1.398(6)
N16 C146 1.304(6)
N36 C76 1.308(6)
N36 C66 1.359(6)
C16 C26 1.401(7)
C16 C66 1.412(7)
C26 C36 1.358(7)
C26 H26 0.9500
C36 C46 1.397(8)
C36 H36 0.9500
C46 C56 1.360(8)
C46 H46 0.9500
C56 C66 1.395(7)
C56 H56 0.9500
C76 C156 1.439(6)
C76 C86 1.463(7)
C86 C96 1.391(7)
C86 C136 1.410(7)
C96 C106 1.373(8)
C96 H96 0.9500
C106 C116 1.381(8)
C106 H106 0.9500
C116 C126 1.385(7)
C116 H116 0.9500
C126 C136 1.376(7)
C126 H126 0.9500
C136 C146 1.458(6)
C146 C156 1.457(7)
O17 N17 1.335(4)
N17 C147 1.307(5)
N27 C157 1.307(6)
N27 C17 1.388(6)
N37 C77 1.305(6)
N37 C67 1.383(6)
C17 C27 1.410(7)
C17 C67 1.425(7)
C27 C37 1.371(7)
C27 H27 0.9500
C37 C47 1.404(7)
C37 H37 0.9500
C47 C57 1.359(7)
C47 H47 0.9500
C57 C67 1.399(7)
C57 H57 0.9500
C77 C157 1.440(6)
C77 C87 1.448(7)
C87 C97 1.384(7)
C87 C137 1.408(7)
C97 C107 1.360(7)
C97 H97 0.9500
C107 C117 1.403(8)
C107 H107 0.9500
C117 C127 1.392(7)
C117 H117 0.9500
C127 C137 1.391(7)
C127 H127 0.9500
C137 C147 1.457(7)
C147 C157 1.452(6)
O18 N18 1.328(4)
N18 C148 1.295(6)
N28 C158 1.324(6)
N28 C18 1.405(6)
N38 C78 1.318(6)
N38 C68 1.394(6)
C18 C28 1.395(6)
C18 C68 1.401(6)
C28 C38 1.350(6)
C28 H28 0.9500
C38 C48 1.374(7)
C38 H38 0.9500
C48 C58 1.387(7)
C48 H48 0.9500
C58 C68 1.408(7)
C58 H58 0.9500
C78 C158 1.409(6)
C78 C88 1.481(7)
C88 C98 1.379(6)
C88 C138 1.409(6)
C98 C108 1.380(7)
C98 H98 0.9500
C108 C118 1.393(7)
C108 H108 0.9500
C118 C128 1.383(6)
C118 H118 0.9500
C128 C138 1.386(6)
C128 H128 0.9500
C138 C148 1.453(7)
C148 C158 1.444(6)
N1A C2A 1.535(6)
N1A H1A1 0.9200
N1A H1A2 0.9200
O1A C1A 1.289(6)
O2A C1A 1.276(7)
C1A C2A 1.571(7)
C2A C4A 1.528(7)
C2A C3A 1.529(7)
C3A H3A1 0.9800
C3A H3A2 0.9800
C3A H3A3 0.9800
C4A H4A1 0.9800
C4A H4A2 0.9800
C4A H4A3 0.9800
N1B C2B 1.492(5)
N1B H1B1 0.9200
N1B H1B2 0.9200
O1B C1B 1.290(5)
O2B C1B 1.245(5)
C1B C2B 1.516(6)
C2B C3B 1.518(6)
C2B C4B 1.519(6)
C3B H3B1 0.9800
C3B H3B2 0.9800
C3B H3B3 0.9800
C4B H4B1 0.9800
C4B H4B2 0.9800
C4B H4B3 0.9800
N1C C2C 1.498(6)
N1C H1C1 0.9200
N1C H1C2 0.9200
O1C C1C 1.293(5)
O2C C1C 1.234(5)
C1C C2C 1.543(7)
C2C C4C 1.517(6)
C2C C3C 1.518(7)
C3C H3C1 0.9800
C3C H3C2 0.9800
C3C H3C3 0.9800
C4C H4C1 0.9800
C4C H4C2 0.9800
C4C H4C3 0.9800
O10 N10 1.309(11)
N10 C140 1.317(12)
N20 C150 1.311(12)
N20 C10 1.392(12)
N30 C70 1.309(12)
N30 C60 1.380(12)
C10 C20 1.426(13)
C10 C60 1.436(12)
C20 C30 1.389(13)
C20 H20 0.9500
C30 C40 1.384(13)
C30 H30 0.9500
C40 C50 1.377(13)
C40 H40 0.9500
C50 C60 1.458(13)
C50 H50 0.9500
C70 C150 1.417(13)
C70 C80 1.489(12)
C80 C90 1.402(13)
C80 C130 1.430(12)
C90 C100 1.385(14)
C90 H90 0.9500
C100 C110 1.410(13)
C100 H100 0.9500
C110 C120 1.356(13)
C110 H110 0.9500
C120 C130 1.380(12)
C120 H120 0.9500
C130 C140 1.462(12)
C140 C150 1.461(13)
O15 N15 1.309(8)
N15 C145 1.322(9)
N25 C155 1.320(9)
N25 C15 1.389(8)
N35 C75 1.299(9)
N35 C65 1.399(9)
C15 C25 1.418(9)
C15 C65 1.434(9)
C25 C35 1.385(9)
C25 H25 0.9500
C35 C45 1.389(9)
C35 H35 0.9500
C45 C55 1.341(9)
C45 H45 0.9500
C55 C65 1.466(10)
C55 H55 0.9500
C75 C155 1.419(10)
C75 C85 1.477(10)
C85 C95 1.379(9)
C85 C135 1.432(9)
C95 C105 1.382(10)
C95 H95 0.9500
C105 C115 1.396(11)
C105 H105 0.9500
C115 C125 1.372(9)
C115 H115 0.9500
C125 C135 1.387(9)
C125 H125 0.9500
C135 C145 1.455(10)
C145 C155 1.456(9)
O1M C1M 1.402(5)
C1M H1M1 0.9800
C1M H1M2 0.9800
C1M H1M3 0.9800
O2M C2M 1.460(6)
C2M H2M1 0.9800
C2M H2M2 0.9800
C2M H2M3 0.9800
O3M C3M 1.437(5)
C3M H3M1 0.9800
C3M H3M2 0.9800
C3M H3M3 0.9800
Cl1 O1P 1.354(4)
Cl1 O2P 1.369(5)
Cl1 O3P 1.406(5)
Cl1 O4P 1.416(4)
Cl2 O8P 1.390(5)
Cl2 O6P 1.398(5)
Cl2 O5P 1.401(4)
Cl2 O7P 1.472(5)
O4M C4M 1.320(13)
O4M H4M 0.8400
C4M H4M1 0.9800
C4M H4M2 0.9800
C4M H4M3 0.9800
C5M O5M 1.22(4)
C5M H5M1 0.9800
C5M H5M2 0.9800
C5M H5M3 0.9800
O5M H5M 0.8400
O1W H1W 0.8602
O1W H2W 0.8605
O2W H4W 0.8601
O2W H3W 0.8601
O3W H6W 0.8632
O3W H5W 0.8601
O4W H7W 0.8602
O4W H8W 0.8401

loop_
_geom_torsion_atom_site_label_1
_geom_torsion_atom_site_label_2
_geom_torsion_atom_site_label_3
_geom_torsion_atom_site_label_4
_geom_torsion
Ni5 O11 N11 C141 -152.5(3)
Ni6 O11 N11 C141 109.2(3)
Ni5 O11 N11 Ni7 -4.9(3)
Ni6 O11 N11 Ni7 -103.2(2)
O18 Ni7 N11 C141 147.3(7)
N1B Ni7 N11 C141 -91.4(4)
O16 Ni7 N11 C141 105.8(4)
O1B Ni7 N11 C141 -171.1(4)
N26 Ni7 N11 C141 17.0(4)
O18 Ni7 N11 O11 2.9(9)
N1B Ni7 N11 O11 124.2(3)
O16 Ni7 N11 O11 -38.6(2)
O1B Ni7 N11 O11 44.5(2)
N26 Ni7 N11 O11 -127.5(3)
C151 N21 C11 C21 -178.4(5)
C151 N21 C11 C61 -0.3(7)
N21 C11 C21 C31 179.6(5)
C61 C11 C21 C31 1.5(9)
C11 C21 C31 C41 0.7(10)
C21 C31 C41 C51 -2.5(11)
C31 C41 C51 C61 2.0(11)
C71 N31 C61 C51 -179.1(5)
C71 N31 C61 C11 3.7(8)
C41 C51 C61 N31 -177.1(6)
C41 C51 C61 C11 0.2(10)
N21 C11 C61 N31 -2.7(8)
C21 C11 C61 N31 175.3(5)
N21 C11 C61 C51 -179.9(5)
C21 C11 C61 C51 -1.9(8)
C61 N31 C71 C151 -2.0(8)
C61 N31 C71 C81 -177.2(5)
N31 C71 C81 C91 -5.9(10)
C151 C71 C81 C91 178.3(5)
N31 C71 C81 C131 176.6(5)
C151 C71 C81 C131 0.8(6)
C131 C81 C91 C101 0.5(8)
C71 C81 C91 C101 -176.7(6)
C81 C91 C101 C111 2.4(9)
C91 C101 C111 C121 -4.0(9)
C101 C111 C121 C131 2.3(8)
C111 C121 C131 C81 0.7(8)
C111 C121 C131 C141 175.4(5)
C91 C81 C131 C121 -2.1(8)
C71 C81 C131 C121 175.6(5)
C91 C81 C131 C141 -177.9(5)
C71 C81 C131 C141 -0.1(6)
O11 N11 C141 C151 -166.9(4)
Ni7 N11 C141 C151 48.6(6)
O11 N11 C141 C131 15.0(7)
Ni7 N11 C141 C131 -129.5(5)
C121 C131 C141 N11 2.6(9)
C81 C131 C141 N11 177.8(5)
C121 C131 C141 C151 -175.7(5)
C81 C131 C141 C151 -0.6(5)
C11 N21 C151 C71 2.1(7)
C11 N21 C151 C141 177.6(5)
N31 C71 C151 N21 -1.0(8)
C81 C71 C151 N21 175.1(5)
N31 C71 C151 C141 -177.2(5)
C81 C71 C151 C141 -1.1(5)
N11 C141 C151 N21 6.5(8)
C131 C141 C151 N21 -175.0(5)
N11 C141 C151 C71 -177.5(4)
C131 C141 C151 C71 1.0(5)
N15 Ni4 O12 N12 141.5(4)
O14 Ni4 O12 N12 -128.1(3)
N10 Ni4 O12 N12 148.1(6)
N13 Ni4 O12 N12 -31.6(3)
N25 Ni4 O12 N12 158.4(16)
N20 Ni4 O12 N12 -176.4(18)
N23 Ni4 O12 N12 49.9(3)
N23 Ni4 O12 Ni1 164.66(15)
O15 Ni3 O12 N12 -130.7(4)
O10 Ni3 O12 N12 -141.8(4)
O1A Ni3 O12 N12 132.6(3)
N22 Ni3 O12 N12 -40.2(3)
N1A Ni3 O12 N12 130.7(5)
O2C Ni3 O12 N12 46.6(3)
O2M Ni1 O12 N12 36.6(3)
O14 Ni1 O12 N12 128.0(3)
O1C Ni1 O12 N12 -56.6(3)
Ni2 Ni1 O12 N12 -71.4(3)
Ni4 O12 N12 C142 -111.7(4)
Ni3 O12 N12 C142 30.3(6)
Ni1 O12 N12 C142 142.1(4)
O15 Ni3 N22 C152 117.2(4)
O10 Ni3 N22 C152 119.8(5)
O1A Ni3 N22 C152 -9.7(10)
N1A Ni3 N22 C152 -150.3(4)
O12 Ni3 N22 C152 26.5(4)
O2C Ni3 N22 C152 -61.8(4)
O15 Ni3 N22 C12 -69.8(5)
O10 Ni3 N22 C12 -67.2(6)
O1A Ni3 N22 C12 163.3(6)
N1A Ni3 N22 C12 22.7(5)
O12 Ni3 N22 C12 -160.5(5)
O2C Ni3 N22 C12 111.2(5)
C152 N22 C12 C22 -177.1(6)
Ni3 N22 C12 C22 9.9(9)
C152 N22 C12 C62 0.7(8)
Ni3 N22 C12 C62 -172.2(4)
N22 C12 C22 C32 -178.9(7)
C62 C12 C22 C32 3.2(10)
C12 C22 C32 C42 -3.6(12)
C22 C32 C42 C52 1.1(13)
C32 C42 C52 C62 1.6(12)
C72 N32 C62 C52 178.0(6)
C72 N32 C62 C12 -1.8(8)
C42 C52 C62 N32 178.2(6)
C42 C52 C62 C12 -1.9(10)
N22 C12 C62 N32 1.5(9)
C22 C12 C62 N32 179.4(6)
N22 C12 C62 C52 -178.3(5)
C22 C12 C62 C52 -0.4(9)
C62 N32 C72 C82 179.2(6)
C62 N32 C72 C152 0.1(8)
N32 C72 C82 C92 -1.0(11)
C152 C72 C82 C92 178.2(6)
N32 C72 C82 C132 179.5(6)
C152 C72 C82 C132 -1.2(6)
C132 C82 C92 C102 -0.5(9)
C72 C82 C92 C102 -179.9(6)
C82 C92 C102 C112 -3.3(10)
C92 C102 C112 C122 5.0(11)
C102 C112 C122 C132 -2.8(10)
C112 C122 C132 C82 -0.9(9)
C112 C122 C132 C142 -175.1(6)
C92 C82 C132 C122 2.6(9)
C72 C82 C132 C122 -177.9(5)
C92 C82 C132 C142 177.9(5)
C72 C82 C132 C142 -2.5(6)
O12 N12 C142 C152 0.6(9)
O12 N12 C142 C132 172.1(4)
C122 C132 C142 N12 6.3(9)
C82 C132 C142 N12 -168.4(5)
C122 C132 C142 C152 179.9(6)
C82 C132 C142 C152 5.2(6)
C12 N22 C152 C72 -2.5(8)
Ni3 N22 C152 C72 171.6(4)
C12 N22 C152 C142 175.7(5)
Ni3 N22 C152 C142 -10.3(7)
N32 C72 C152 N22 2.3(9)
C82 C72 C152 N22 -177.0(5)
N32 C72 C152 C142 -176.3(5)
C82 C72 C152 C142 4.5(6)
N12 C142 C152 N22 -11.9(11)
C132 C142 C152 N22 175.8(5)
N12 C142 C152 C72 166.5(6)
C132 C142 C152 C72 -5.8(6)
N14 Ni6 O13 N13 -30.7(3)
O2M Ni6 O13 N13 58.7(3)
O2B Ni6 O13 N13 150.6(3)
N24 Ni6 O13 N13 -110.9(3)
Ni5 Ni6 O13 N13 72.1(3)
Ni6 O13 N13 C143 -161.4(3)
Ni6 O13 N13 Ni4 17.2(5)
O12 Ni4 N13 C143 85.8(4)
O14 Ni4 N13 C143 167.2(3)
N25 Ni4 N13 C143 -96.2(5)
N20 Ni4 N13 C143 -102.9(6)
N23 Ni4 N13 C143 -4.5(3)
O12 Ni4 N13 O13 -92.8(4)
O14 Ni4 N13 O13 -11.4(4)
N25 Ni4 N13 O13 85.2(5)
N20 Ni4 N13 O13 78.5(7)
N23 Ni4 N13 O13 176.9(4)
N15 Ni4 N23 C153 -176.8(4)
O12 Ni4 N23 C153 -91.1(3)
N10 Ni4 N23 C153 -177.8(5)
N13 Ni4 N23 C153 5.4(3)
N25 Ni4 N23 C153 99.6(4)
N20 Ni4 N23 C153 99.9(5)
N15 Ni4 N23 C13 -7.4(6)
O12 Ni4 N23 C13 78.3(6)
N10 Ni4 N23 C13 -8.3(7)
N13 Ni4 N23 C13 174.9(6)
N25 Ni4 N23 C13 -91.0(6)
N20 Ni4 N23 C13 -90.7(7)
C153 N23 C13 C23 179.5(5)
Ni4 N23 C13 C23 10.8(9)
C153 N23 C13 C63 0.2(7)
Ni4 N23 C13 C63 -168.5(4)
N23 C13 C23 C33 179.8(5)
C63 C13 C23 C33 -0.9(9)
C13 C23 C33 C43 0.9(11)
C23 C33 C43 C53 -0.8(12)
C33 C43 C53 C63 0.7(11)
C73 N33 C63 C13 0.3(8)
C73 N33 C63 C53 -179.8(5)
N23 C13 C63 N33 0.0(9)
C23 C13 C63 N33 -179.3(5)
N23 C13 C63 C53 -179.9(5)
C23 C13 C63 C53 0.8(9)
C43 C53 C63 N33 179.4(6)
C43 C53 C63 C13 -0.7(10)
C63 N33 C73 C153 -0.7(8)
C63 N33 C73 C83 179.2(6)
N33 C73 C83 C93 -3.2(11)
C153 C73 C83 C93 176.7(6)
N33 C73 C83 C133 179.0(6)
C153 C73 C83 C133 -1.1(7)
C133 C83 C93 C103 0.3(9)
C73 C83 C93 C103 -177.3(6)
C83 C93 C103 C113 0.4(10)
C93 C103 C113 C123 -0.5(10)
C103 C113 C123 C133 -0.1(9)
C113 C123 C133 C83 0.7(9)
C113 C123 C133 C143 174.9(6)
C93 C83 C133 C123 -0.8(9)
C73 C83 C133 C123 177.2(5)
C93 C83 C133 C143 -176.3(5)
C73 C83 C133 C143 1.7(6)
O13 N13 C143 C153 -178.5(4)
Ni4 N13 C143 C153 2.6(6)
O13 N13 C143 C133 5.8(8)
Ni4 N13 C143 C133 -173.1(5)
C123 C133 C143 N13 -0.5(11)
C83 C133 C143 N13 174.3(6)
C123 C133 C143 C153 -176.5(6)
C83 C133 C143 C153 -1.7(6)
C13 N23 C153 C73 -0.7(8)
Ni4 N23 C153 C73 172.3(5)
C13 N23 C153 C143 -179.4(5)
Ni4 N23 C153 C143 -6.5(6)
N33 C73 C153 N23 1.0(9)
C83 C73 C153 N23 -179.0(5)
N33 C73 C153 C143 179.9(5)
C83 C73 C153 C143 0.0(6)
N13 C143 C153 N23 3.2(8)
C133 C143 C153 N23 -180.0(5)
N13 C143 C153 C73 -175.7(5)
C133 C143 C153 C73 1.1(6)
O1A Ni1 O14 N14 154.9(3)
O2M Ni1 O14 N14 -18.6(3)
O1M Ni1 O14 N14 62.3(3)
Ni4 O14 N14 C144 101.2(4)
Ni1 O14 N14 Ni6 25.8(4)
Ni4 O14 N14 Ni6 -79.6(3)
O13 Ni6 N14 C144 -104.7(3)
O2M Ni6 N14 C144 161.8(3)
O11 Ni6 N14 C144 74.6(3)
N24 Ni6 N14 C144 -8.1(3)
Ni5 Ni6 N14 C144 118.4(3)
O13 Ni6 N14 O14 76.1(3)
O2M Ni6 N14 O14 -17.4(3)
O11 Ni6 N14 O14 -104.6(3)
N24 Ni6 N14 O14 172.7(3)
Ni5 Ni6 N14 O14 -60.8(3)
O13 Ni6 N24 C154 98.4(3)
N14 Ni6 N24 C154 7.3(3)
O2M Ni6 N24 C154 -36.4(7)
O2B Ni6 N24 C154 -171.8(3)
O11 Ni6 N24 C154 -81.9(3)
Ni5 Ni6 N24 C154 -84.2(3)
O13 Ni6 N24 C14 -90.3(5)
N14 Ni6 N24 C14 178.6(5)
O2M Ni6 N24 C14 134.9(5)
O2B Ni6 N24 C14 -0.4(5)
O11 Ni6 N24 C14 89.4(5)
Ni5 Ni6 N24 C14 87.1(5)
C154 N24 C14 C24 177.0(4)
Ni6 N24 C14 C24 6.2(7)
C154 N24 C14 C64 -2.5(6)
Ni6 N24 C14 C64 -173.3(4)
N24 C14 C24 C34 -179.2(4)
C64 C14 C24 C34 0.2(7)
C14 C24 C34 C44 -2.5(8)
C24 C34 C44 C54 2.6(9)
C34 C44 C54 C64 -0.4(9)
C74 N34 C64 C54 -178.2(5)
C74 N34 C64 C14 -0.1(7)
C44 C54 C64 N34 176.5(5)
C44 C54 C64 C14 -1.8(8)
C24 C14 C64 N34 -176.3(5)
N24 C14 C64 N34 3.2(7)
C24 C14 C64 C54 1.8(7)
N24 C14 C64 C54 -178.7(4)
C64 N34 C74 C154 -3.2(7)
C64 N34 C74 C84 -179.4(5)
N34 C74 C84 C94 -10.0(10)
C154 C74 C84 C94 173.4(5)
N34 C74 C84 C134 176.3(5)
C154 C74 C84 C134 -0.3(6)
C134 C84 C94 C104 -3.7(9)
C74 C84 C94 C104 -176.7(6)
C84 C94 C104 C114 4.6(10)
C94 C104 C114 C124 -3.3(11)
C104 C114 C124 C134 1.0(10)
C114 C124 C134 C84 -0.1(9)
C114 C124 C134 C144 175.2(6)
C94 C84 C134 C124 1.5(8)
C74 C84 C134 C124 175.8(5)
C94 C84 C134 C144 -174.7(5)
C74 C84 C134 C144 -0.4(6)
O14 N14 C144 C134 9.0(8)
Ni6 N14 C144 C134 -170.3(5)
O14 N14 C144 C154 -173.6(4)
Ni6 N14 C144 C154 7.1(5)
C124 C134 C144 N14 2.6(11)
C84 C134 C144 N14 178.4(6)
C124 C134 C144 C154 -174.8(6)
C84 C134 C144 C154 0.9(6)
C14 N24 C154 C74 -0.8(7)
Ni6 N24 C154 C74 173.3(4)
C14 N24 C154 C144 179.4(4)
Ni6 N24 C154 C144 -6.5(5)
N34 C74 C154 N24 4.0(8)
C84 C74 C154 N24 -179.0(5)
N34 C74 C154 C144 -176.2(4)
C84 C74 C154 C144 0.9(5)
N14 C144 C154 N24 0.5(7)
C134 C144 C154 N24 178.7(5)
N14 C144 C154 C74 -179.3(4)
C134 C144 C154 C74 -1.1(5)
O18 Ni7 O16 N16 127.3(3)
N1B Ni7 O16 N16 -137.3(5)
O1B Ni7 O16 N16 -139.3(3)
N26 Ni7 O16 N16 35.4(3)
N11 Ni7 O16 N16 -59.6(3)
O1M Ni5 O16 N16 -29.9(3)
O1B Ni5 O16 N16 150.6(3)
O11 Ni5 O16 N16 65.1(3)
O3M Ni5 O16 N16 -111.1(3)
Ni6 Ni5 O16 N16 82.8(3)
O18 Ni7 N26 C156 -111.7(4)
N1B Ni7 N26 C156 157.9(4)
O16 Ni7 N26 C156 -19.8(4)
O1B Ni7 N26 C156 10.6(10)
N11 Ni7 N26 C156 60.3(4)
O18 Ni7 N26 C16 70.2(4)
N1B Ni7 N26 C16 -20.1(5)
O16 Ni7 N26 C16 162.2(4)
O1B Ni7 N26 C16 -167.4(7)
N11 Ni7 N26 C16 -117.7(4)
Ni7 O16 N16 C146 -29.0(5)
Ni8 O16 N16 C146 114.0(4)
Ni5 O16 N16 C146 -143.0(4)
C156 N26 C16 C26 172.9(5)
Ni7 N26 C16 C26 -9.1(7)
C156 N26 C16 C66 -6.5(7)
Ni7 N26 C16 C66 171.5(4)
N26 C16 C26 C36 176.7(6)
C66 C16 C26 C36 -3.9(9)
C16 C26 C36 C46 1.2(10)
C26 C36 C46 C56 2.1(11)
C36 C46 C56 C66 -2.7(11)
C76 N36 C66 C56 -177.5(6)
C76 N36 C66 C16 -1.0(8)
C46 C56 C66 N36 176.6(6)
C46 C56 C66 C16 0.0(10)
N26 C16 C66 N36 6.2(9)
C26 C16 C66 N36 -173.1(5)
N26 C16 C66 C56 -177.3(5)
C26 C16 C66 C56 3.3(9)
C66 N36 C76 C156 -3.5(8)
C66 N36 C76 C86 177.6(6)
N36 C76 C86 C96 -9.9(11)
C156 C76 C86 C96 171.0(6)
N36 C76 C86 C136 173.6(6)
C156 C76 C86 C136 -5.5(6)
C136 C86 C96 C106 -1.6(9)
C76 C86 C96 C106 -177.7(6)
C86 C96 C106 C116 -1.6(11)
C96 C106 C116 C126 2.3(12)
C106 C116 C126 C136 0.3(10)
C116 C126 C136 C86 -3.4(9)
C116 C126 C136 C146 169.8(6)
C96 C86 C136 C126 4.2(9)
C76 C86 C136 C126 -178.9(5)
C96 C86 C136 C146 -170.5(5)
C76 C86 C136 C146 6.4(6)
O16 N16 C146 C156 0.0(8)
O16 N16 C146 C136 -167.1(4)
C126 C136 C146 N16 -8.7(9)
C86 C136 C146 N16 165.3(5)
C126 C136 C146 C156 -178.9(6)
C86 C136 C146 C156 -5.0(6)
C16 N26 C156 C76 2.3(7)
Ni7 N26 C156 C76 -176.0(4)
C16 N26 C156 C146 -177.9(5)
Ni7 N26 C156 C146 3.8(7)
N36 C76 C156 N26 2.9(9)
C86 C76 C156 N26 -177.9(5)
N36 C76 C156 C146 -176.8(5)
C86 C76 C156 C146 2.3(6)
N16 C146 C156 N26 13.7(10)
C136 C146 C156 N26 -178.2(5)
N16 C146 C156 C76 -166.6(5)
C136 C146 C156 C76 1.6(6)
O1M Ni2 O17 N17 -74.3(3)
O1C Ni2 O17 N17 175.5(6)
N1C Ni2 O17 N17 111.1(3)
O3M Ni2 O17 N17 8.8(3)
O2A Ni2 O17 N17 -161.9(3)
Ni1 Ni2 O17 N17 -94.4(3)
Ni2 O17 N17 C147 167.8(3)
Ni2 O17 N17 Ni8 -11.9(5)
O3M Ni8 N17 C147 -172.2(4)
N18 Ni8 N17 C147 13.8(10)
N28 Ni8 N17 C147 90.7(4)
N27 Ni8 N17 C147 -1.2(4)
O3M Ni8 N17 O17 7.4(4)
O16 Ni8 N17 O17 91.3(4)
N18 Ni8 N17 O17 -166.5(6)
N28 Ni8 N17 O17 -89.6(4)
N27 Ni8 N17 O17 178.5(4)
N17 Ni8 N27 C157 -1.2(3)
O3M Ni8 N27 C157 35.9(7)
O16 Ni8 N27 C157 97.7(3)
N18 Ni8 N27 C157 -178.1(3)
N28 Ni8 N27 C157 -97.2(3)
N17 Ni8 N27 C17 -170.0(6)
O16 Ni8 N27 C17 -71.2(6)
N18 Ni8 N27 C17 13.1(6)
N28 Ni8 N27 C17 93.9(6)
C157 N27 C17 C27 -178.0(5)
Ni8 N27 C17 C27 -9.7(9)
C157 N27 C17 C67 1.7(7)
Ni8 N27 C17 C67 170.0(4)
N27 C17 C27 C37 178.5(5)
C67 C17 C27 C37 -1.2(8)
C17 C27 C37 C47 -0.2(9)
C27 C37 C47 C57 1.2(9)
C37 C47 C57 C67 -0.6(9)
C77 N37 C67 C57 177.2(5)
C77 N37 C67 C17 -1.2(8)
C47 C57 C67 N37 -179.2(5)
C47 C57 C67 C17 -0.8(9)
N27 C17 C67 N37 0.3(9)
C27 C17 C67 N37 -180.0(5)
N27 C17 C67 C57 -178.0(5)
C27 C17 C67 C57 1.7(8)
C67 N37 C77 C157 0.0(8)
C67 N37 C77 C87 -177.9(6)
N37 C77 C87 C97 -0.5(11)
C157 C77 C87 C97 -178.7(6)
N37 C77 C87 C137 176.4(6)
C157 C77 C87 C137 -1.8(7)
C137 C87 C97 C107 3.2(9)
C77 C87 C97 C107 179.8(6)
C87 C97 C107 C117 -3.8(11)
C97 C107 C117 C127 3.7(12)
C107 C117 C127 C137 -2.9(11)
C117 C127 C137 C87 2.3(10)
C117 C127 C137 C147 -179.6(6)
C97 C87 C137 C127 -2.4(9)
C77 C87 C137 C127 -179.7(5)
C97 C87 C137 C147 179.1(5)
C77 C87 C137 C147 1.8(7)
O17 N17 C147 C157 -176.5(4)
Ni8 N17 C147 C157 3.2(6)
O17 N17 C147 C137 -3.6(9)
Ni8 N17 C147 C137 176.1(5)
C127 C137 C147 N17 7.3(12)
C87 C137 C147 N17 -174.4(6)
C127 C137 C147 C157 -179.3(6)
C87 C137 C147 C157 -1.1(6)
C17 N27 C157 C77 -3.0(7)
Ni8 N27 C157 C77 -176.1(4)
C17 N27 C157 C147 176.5(5)
Ni8 N27 C157 C147 3.5(6)
N37 C77 C157 N27 2.3(9)
C87 C77 C157 N27 -179.3(5)
N37 C77 C157 C147 -177.3(5)
C87 C77 C157 C147 1.1(6)
N17 C147 C157 N27 -5.0(8)
C137 C147 C157 N27 -179.7(5)
N17 C147 C157 C77 174.6(5)
C137 C147 C157 C77 -0.1(6)
N1B Ni7 O18 N18 -146.1(3)
O16 Ni7 O18 N18 16.4(3)
O1B Ni7 O18 N18 -65.0(3)
N26 Ni7 O18 N18 106.2(3)
N11 Ni7 O18 N18 -24.4(9)
Ni7 O18 N18 C148 178.9(3)
Ni7 O18 N18 Ni8 -16.7(4)
N17 Ni8 N18 C148 67.4(9)
O3M Ni8 N18 C148 -106.4(3)
O16 Ni8 N18 C148 171.1(3)
N28 Ni8 N18 C148 -11.1(3)
N27 Ni8 N18 C148 82.1(3)
N17 Ni8 N18 O18 -97.8(8)
O3M Ni8 N18 O18 88.5(3)
O16 Ni8 N18 O18 5.9(3)
N28 Ni8 N18 O18 -176.2(4)
N27 Ni8 N18 O18 -83.0(3)
N17 Ni8 N28 C158 -159.4(3)
O3M Ni8 N28 C158 111.4(3)
O16 Ni8 N28 C158 16.9(7)
N18 Ni8 N28 C158 8.7(3)
N27 Ni8 N28 C158 -79.6(3)
N17 Ni8 N28 C18 18.0(5)
O3M Ni8 N28 C18 -71.2(5)
O16 Ni8 N28 C18 -165.6(5)
N18 Ni8 N28 C18 -173.8(5)
N27 Ni8 N28 C18 97.9(5)
C158 N28 C18 C28 -176.1(4)
Ni8 N28 C18 C28 6.6(7)
C158 N28 C18 C68 3.9(6)
Ni8 N28 C18 C68 -173.5(3)
C68 C18 C28 C38 -4.0(7)
N28 C18 C28 C38 175.9(4)
C18 C28 C38 C48 1.7(8)
C28 C38 C48 C58 1.3(9)
C38 C48 C58 C68 -2.1(8)
C78 N38 C68 C18 -3.0(7)
C78 N38 C68 C58 175.0(4)
C28 C18 C68 N38 -178.9(4)
N28 C18 C68 N38 1.2(7)
C28 C18 C68 C58 3.1(7)
N28 C18 C68 C58 -176.8(4)
C48 C58 C68 N38 -178.3(5)
C48 C58 C68 C18 -0.1(7)
C68 N38 C78 C158 -0.1(7)
C68 N38 C78 C88 -179.2(5)
N38 C78 C88 C98 -3.5(9)
C158 C78 C88 C98 177.3(5)
N38 C78 C88 C138 175.2(5)
C158 C78 C88 C138 -4.0(5)
C138 C88 C98 C108 -0.9(7)
C78 C88 C98 C108 177.7(5)
C88 C98 C108 C118 -1.1(8)
C98 C108 C118 C128 2.3(8)
C108 C118 C128 C138 -1.5(8)
C118 C128 C138 C88 -0.5(7)
C118 C128 C138 C148 178.3(5)
C98 C88 C138 C128 1.8(7)
C78 C88 C138 C128 -177.1(4)
C98 C88 C138 C148 -177.3(4)
C78 C88 C138 C148 3.8(5)
O18 N18 C148 C158 177.8(3)
Ni8 N18 C148 C158 10.9(5)
O18 N18 C148 C138 -2.5(8)
Ni8 N18 C148 C138 -169.5(5)
C128 C138 C148 N18 -0.8(10)
C88 C138 C148 N18 178.2(6)
C128 C138 C148 C158 178.9(5)
C88 C138 C148 C158 -2.2(5)
C18 N28 C158 C78 -7.3(6)
Ni8 N28 C158 C78 171.0(4)
C18 N28 C158 C148 175.5(4)
Ni8 N28 C158 C148 -6.3(5)
N38 C78 C158 N28 5.7(8)
C88 C78 C158 N28 -175.0(4)
N38 C78 C158 C148 -176.7(4)
C88 C78 C158 C148 2.6(5)
N18 C148 C158 N28 -3.0(7)
C138 C148 C158 N28 177.3(4)
N18 C148 C158 C78 179.3(4)
C138 C148 C158 C78 -0.4(5)
O15 Ni3 N1A C2A -97.4(4)
O10 Ni3 N1A C2A -87.8(5)
O1A Ni3 N1A C2A -1.0(3)
N22 Ni3 N1A C2A 171.4(3)
O12 Ni3 N1A C2A 0.9(7)
O2C Ni3 N1A C2A 84.8(4)
O1M Ni1 O1A C1A -42.5(4)
O14 Ni1 O1A C1A -143.7(4)
O1C Ni1 O1A C1A 43.7(4)
O12 Ni1 O1A C1A 135.2(4)
Ni2 Ni1 O1A C1A -0.4(4)
O1M Ni1 O1A Ni3 -163.10(15)
O14 Ni1 O1A Ni3 95.64(15)
O1C Ni1 O1A Ni3 -76.94(15)
O12 Ni1 O1A Ni3 14.57(14)
Ni2 Ni1 O1A Ni3 -121.08(13)
O10 Ni3 O1A C1A 118.6(5)
N22 Ni3 O1A C1A -110.7(8)
N1A Ni3 O1A C1A 31.7(4)
O12 Ni3 O1A C1A -147.6(4)
O2C Ni3 O1A C1A -58.5(3)
O15 Ni3 O1A Ni1 -104.1(2)
O10 Ni3 O1A Ni1 -108.5(3)
N22 Ni3 O1A Ni1 22.3(8)
N1A Ni3 O1A Ni1 164.69(18)
O12 Ni3 O1A Ni1 -14.66(14)
O2C Ni3 O1A Ni1 74.42(15)
O17 Ni2 O2A C1A 146.2(4)
O1M Ni2 O2A C1A 48.4(4)
O1C Ni2 O2A C1A -37.9(4)
N1C Ni2 O2A C1A -117.2(4)
Ni2 O2A C1A O1A -8.9(7)
Ni2 O2A C1A C2A 169.7(3)
Ni1 O1A C1A O2A 5.6(8)
Ni3 O1A C1A O2A 122.9(5)
Ni1 O1A C1A C2A -173.1(3)
Ni3 O1A C1A C2A -55.8(4)
Ni3 N1A C2A C4A 90.0(4)
Ni3 N1A C2A C3A -145.9(4)
O2A C1A C2A C4A 120.1(5)
O1A C1A C2A C4A -61.1(6)
O2A C1A C2A C3A -3.7(7)
O1A C1A C2A C3A 175.1(5)
O2A C1A C2A N1A -125.2(5)
O1A C1A C2A N1A 53.6(6)
O2M Ni6 O2B C1B -55.2(3)
O11 Ni6 O2B C1B 32.0(3)
N24 Ni6 O2B C1B 114.5(3)
Ni5 Ni6 O2B C1B -12.1(3)
Ni6 O2B C1B O1B 16.9(6)
Ni6 O2B C1B C2B -159.4(3)
Ni5 O1B C1B O2B -10.4(6)
Ni7 O1B C1B O2B -119.8(4)
Ni5 O1B C1B C2B 166.2(3)
Ni7 O1B C1B C2B 56.8(4)
Ni7 N1B C2B C1B 28.9(4)
Ni7 N1B C2B C3B -86.0(4)
Ni7 N1B C2B C4B 150.9(3)
O2B C1B C2B N1B 116.2(4)
O1B C1B C2B N1B -60.5(5)
O2B C1B C2B C3B -129.1(4)
O1B C1B C2B C3B 54.1(5)
O2B C1B C2B C4B -3.8(6)
O1B C1B C2B C4B 179.5(4)
Ni3 O2C C1C O1C -27.8(7)
Ni3 O2C C1C C2C 152.7(3)
Ni1 O1C C1C O2C 24.3(7)
Ni2 O1C C1C O2C 131.8(4)
Ni1 O1C C1C C2C -156.2(3)
Ni2 N1C C2C C4C -121.9(4)
Ni2 N1C C2C C3C 116.3(4)
O2C C1C C2C N1C -148.0(4)
O1C C1C C2C N1C 32.5(6)
O2C C1C C2C C4C -28.0(6)
O1C C1C C2C C4C 152.5(4)
O2C C1C C2C C3C 95.3(5)
O1C C1C C2C C3C -84.2(5)
O15 Ni3 O10 N10 -79(3)
O1A Ni3 O10 N10 77.9(13)
N22 Ni3 O10 N10 -92.9(13)
O12 Ni3 O10 N10 -1.4(13)
Ni3 O10 N10 C140 -169.4(16)
Ni3 O10 N10 Ni4 5(2)
C150 N20 C10 C20 -172(3)
Ni4 N20 C10 C20 7(4)
C150 N20 C10 C60 -1(4)
Ni4 N20 C10 C60 176.8(17)
N20 C10 C20 C30 178(2)
C60 C10 C20 C30 8(3)
C10 C20 C30 C40 -13(3)
C20 C30 C40 C50 -5(3)
C30 C40 C50 C60 26(3)
C70 N30 C60 C10 -6(3)
C70 N30 C60 C50 155.8(18)
N20 C10 C60 N30 6(3)
C20 C10 C60 N30 175.7(19)
N20 C10 C60 C50 -156(2)
C20 C10 C60 C50 14(3)
C40 C50 C60 C10 -30(3)
C60 N30 C70 C150 2(4)
C60 N30 C70 C80 171.0(17)
N30 C70 C80 C90 -3(3)
C150 C70 C80 C90 167(3)
N30 C70 C80 C130 -177(2)
C150 C70 C80 C130 -6(3)
C130 C80 C90 C100 -4(3)
C70 C80 C90 C100 -176.5(17)
C80 C90 C100 C110 5(3)
C90 C100 C110 C120 -5(3)
C100 C110 C120 C130 3(3)
C110 C120 C130 C80 -1(3)
C110 C120 C130 C140 166(2)
C90 C80 C130 C120 2(3)
C70 C80 C130 C120 175.9(16)
C90 C80 C130 C140 -168.6(17)
C70 C80 C130 C140 6(2)
O10 N10 C140 C150 -180(3)
Ni4 N10 C140 C150 5(3)
O10 N10 C140 C130 0(4)
Ni4 N10 C140 C130 -175(2)
C120 C130 C140 N10 10(4)
C80 C130 C140 N10 178(2)
C120 C130 C140 C150 -171(3)
C80 C130 C140 C150 -2(3)
C10 N20 C150 C70 -2(5)
Ni4 N20 C150 C70 179(3)
C10 N20 C150 C140 -175(3)
Ni4 N20 C150 C140 6(5)
N30 C70 C150 N20 2(6)
C80 C70 C150 N20 -169(4)
N30 C70 C150 C140 176(2)
C80 C70 C150 C140 5(4)
N10 C140 C150 N20 -8(5)
C130 C140 C150 N20 172(4)
N10 C140 C150 C70 178(2)
C130 C140 C150 C70 -2(4)
Ni3 O15 N15 C145 -173.9(9)
Ni3 O15 N15 Ni4 17.4(14)
C155 N25 C15 C25 171.9(17)
Ni4 N25 C15 C25 -8(2)
C155 N25 C15 C65 -1(2)
Ni4 N25 C15 C65 179.3(11)
N25 C15 C25 C35 -178.4(12)
C65 C15 C25 C35 -5.4(19)
C15 C25 C35 C45 8.7(19)
C25 C35 C45 C55 1.1(19)
C35 C45 C55 C65 -13.6(19)
C75 N35 C65 C15 1(2)
C75 N35 C65 C55 -168.0(12)
N25 C15 C65 N35 -2(2)
C25 C15 C65 N35 -175.4(12)
N25 C15 C65 C55 166.4(12)
C25 C15 C65 C55 -6.6(19)
C45 C55 C65 N35 -174.6(11)
C45 C55 C65 C15 16.3(18)
C65 N35 C75 C155 4(2)
C65 N35 C75 C85 179.4(12)
N35 C75 C85 C95 10(2)
C155 C75 C85 C95 -174.7(16)
N35 C75 C85 C135 -177.4(14)
C155 C75 C85 C135 -1.8(18)
C135 C85 C95 C105 -0.1(18)
C75 C85 C95 C105 172.2(13)
C85 C95 C105 C115 2(2)
C95 C105 C115 C125 0(2)
C105 C115 C125 C135 -3.3(18)
C115 C125 C135 C85 5.2(17)
C115 C125 C135 C145 -174.5(13)
C95 C85 C135 C125 -3.6(18)
C75 C85 C135 C125 -177.4(10)
C95 C85 C135 C145 176.1(11)
C75 C85 C135 C145 2.3(14)
O15 N15 C145 C135 1(2)
Ni4 N15 C145 C135 171.6(13)
O15 N15 C145 C155 -177.4(15)
Ni4 N15 C145 C155 -6.8(18)
C125 C135 C145 N15 -1(3)
C85 C135 C145 N15 179.6(14)
C125 C135 C145 C155 177.7(16)
C85 C135 C145 C155 -2.0(18)
C15 N25 C155 C75 6(3)
Ni4 N25 C155 C75 -174(2)
C15 N25 C155 C145 -179.8(19)
Ni4 N25 C155 C145 0(3)
N35 C75 C155 N25 -8(4)
C85 C75 C155 N25 175(2)
N35 C75 C155 C145 176.6(14)
C85 C75 C155 C145 1(2)
N15 C145 C155 N25 5(3)
C135 C145 C155 N25 -174(2)
N15 C145 C155 C75 179.7(15)
C135 C145 C155 C75 1(2)
